data_7061492
loop_
_publ_author_name
'Zhang, Yahui'
'Chen, Yi'
'Guo, Mei'
'Sun, Ge'
'Que, Rongbin'
'Cui, Ranran'
'Gao, Yu'
'Chen, Haijun'

_publ_section_title
;
 Direct C--H functionalization of tetrahydro-\g-carbolines at the
 \a-position
;
_journal_issue 20
_journal_name_full 'New Journal of Chemistry'
_journal_page_first 9511
_journal_page_last 9514
_journal_paper_doi 10.1039/D2NJ00928E
_journal_volume 46
_journal_year 2022
_chemical_formula_sum 'C27 H24 N3 O2 S'
_chemical_formula_weight 454.55
_space_group_crystal_system orthorhombic
_space_group_IT_number 33
_space_group_name_Hall 'P 2c -2n'
_space_group_name_H-M_alt 'P n a 21'
_atom_sites_solution_hydrogens geom
_audit_creation_method SHELXL-2018/3
_audit_update_record
;
2018-08-14 deposited with the CCDC.	2022-04-25 downloaded from the CCDC.
;
_cell_angle_alpha 90
_cell_angle_beta 90
_cell_angle_gamma 90
_cell_formula_units_Z 8
_cell_length_a 19.448(5)
_cell_length_b 10.825(3)
_cell_length_c 22.041(5)
_cell_measurement_reflns_used 8104
_cell_measurement_temperature 296(2)
_cell_measurement_theta_max 25.32
_cell_measurement_theta_min 2.28
_cell_volume 4640(2)
_computing_structure_refinement 'SHELXL-2018/3 (Sheldrick, 2018)'
_diffrn_ambient_temperature 296(2)
_diffrn_measured_fraction_theta_full 0.996
_diffrn_measured_fraction_theta_max 0.995
_diffrn_measurement_device_type 'BRUKER D8 VENTURE PHOTON 100'
_diffrn_radiation_type MoK\a
_diffrn_radiation_wavelength 0.71073
_diffrn_reflns_av_R_equivalents 0.0823
_diffrn_reflns_av_unetI/netI 0.0874
_diffrn_reflns_Laue_measured_fraction_full 0.996
_diffrn_reflns_Laue_measured_fraction_max 0.995
_diffrn_reflns_limit_h_max 17
_diffrn_reflns_limit_h_min -23
_diffrn_reflns_limit_k_max 13
_diffrn_reflns_limit_k_min -12
_diffrn_reflns_limit_l_max 26
_diffrn_reflns_limit_l_min -25
_diffrn_reflns_number 27906
_diffrn_reflns_point_group_measured_fraction_full 0.974
_diffrn_reflns_point_group_measured_fraction_max 0.973
_diffrn_reflns_theta_full 25.242
_diffrn_reflns_theta_max 25.445
_diffrn_reflns_theta_min 2.153
_exptl_absorpt_coefficient_mu 0.169
_exptl_absorpt_correction_T_max 0.7452
_exptl_absorpt_correction_T_min 0.4587
_exptl_absorpt_correction_type multi-scan
_exptl_absorpt_process_details
;
 SADABS 2016/2: Krause, L., Herbst-Irmer, R., Sheldrick G.M. & Stalke D.,
 J. Appl. Cryst. 48 (2015) 3-10
;
_exptl_crystal_density_diffrn 1.301
_exptl_crystal_description block
_exptl_crystal_F_000 1912
_exptl_crystal_size_max 0.200
_exptl_crystal_size_mid 0.200
_exptl_crystal_size_min 0.200
_refine_diff_density_max 0.355
_refine_diff_density_min -0.260
_refine_diff_density_rms 0.064
_refine_ls_abs_structure_details
;
 Refined as an inversion twin.
;
_refine_ls_abs_structure_Flack 0.7(2)
_refine_ls_extinction_coef 0.0134(16)
_refine_ls_extinction_expression Fc^*^=kFc[1+0.001xFc^2^\l^3^/sin(2\q)]^-1/4^
_refine_ls_extinction_method 'SHELXL-2018/3 (Sheldrick 2018)'
_refine_ls_goodness_of_fit_ref 1.023
_refine_ls_hydrogen_treatment constr
_refine_ls_matrix_type full
_refine_ls_number_parameters 1175
_refine_ls_number_reflns 8352
_refine_ls_number_restraints 1942
_refine_ls_restrained_S_all 0.931
_refine_ls_R_factor_all 0.1068
_refine_ls_R_factor_gt 0.0675
_refine_ls_shift/su_max 0.018
_refine_ls_shift/su_mean 0.001
_refine_ls_structure_factor_coef Fsqd
_refine_ls_weighting_details 'w=1/[\s^2^(Fo^2^)+(0.0761P)^2^+5.9404P] where P=(Fo^2^+2Fc^2^)/3'
_refine_ls_weighting_scheme calc
_refine_ls_wR_factor_gt 0.1635
_refine_ls_wR_factor_ref 0.1882
_reflns_Friedel_coverage 0.903
_reflns_Friedel_fraction_full 0.952
_reflns_Friedel_fraction_max 0.949
_reflns_number_gt 5755
_reflns_number_total 8352
_reflns_threshold_expression 'I > 2\s(I)'
_cod_data_source_file d2nj00928e2.cif
_cod_data_source_block FZU4007_0m
_cod_depositor_comments 'Adding full bibliography for 7061492--7061493.cif.'
_cod_database_code 7061492
_shelx_shelxl_version_number 2018/3
_shelx_space_group_comment
;
The symmetry employed for this shelxl refinement is uniquely defined
by the following loop, which should always be used as a source of
symmetry information in preference to the above space-group names.
They are only intended as comments.
;
_shelx_estimated_absorpt_t_min 0.967
_shelx_estimated_absorpt_t_max 0.967

loop_
_space_group_symop_operation_xyz
'x, y, z'
'-x, -y, z+1/2'
'-x+1/2, y+1/2, z+1/2'
'x+1/2, -y+1/2, z'

loop_
_atom_site_label
_atom_site_type_symbol
_atom_site_fract_x
_atom_site_fract_y
_atom_site_fract_z
_atom_site_U_iso_or_equiv
_atom_site_adp_type
_atom_site_occupancy
_atom_site_site_symmetry_order
_atom_site_calc_flag
_atom_site_refinement_flags_posn
_atom_site_refinement_flags_adp
_atom_site_refinement_flags_occupancy
_atom_site_disorder_assembly
_atom_site_disorder_group
C1_1 C 0.6525(5) 0.6131(8) 0.3291(4) 0.0313(19) Uani 0.834(3) 1 d D U P A 1
C2_1 C 0.7007(5) 0.6725(9) 0.3648(5) 0.037(2) Uani 0.834(3) 1 d D U P A 1
H2_1 H 0.715175 0.752121 0.355480 0.044 Uiso 0.834(3) 1 calc R U P A 1
C3_1 C 0.7272(6) 0.6104(11) 0.4153(5) 0.047(3) Uani 0.834(3) 1 d D U P A 1
H3_1 H 0.759625 0.649845 0.439540 0.056 Uiso 0.834(3) 1 calc R U P A 1
C4_1 C 0.7069(7) 0.4932(11) 0.4299(5) 0.046(3) Uani 0.834(3) 1 d D U P A 1
C5_1 C 0.6580(6) 0.4362(10) 0.3942(5) 0.045(2) Uani 0.834(3) 1 d D U P A 1
H5_1 H 0.642494 0.357734 0.404477 0.054 Uiso 0.834(3) 1 calc R U P A 1
C6_1 C 0.6316(6) 0.4947(8) 0.3428(5) 0.036(2) Uani 0.834(3) 1 d D U P A 1
H6_1 H 0.600086 0.454177 0.318082 0.043 Uiso 0.834(3) 1 calc R U P A 1
C7_1 C 0.7357(8) 0.4315(13) 0.4842(7) 0.069(4) Uani 0.834(3) 1 d D U P A 1
H7A_1 H 0.716215 0.350345 0.487979 0.103 Uiso 0.834(3) 1 calc R U P A 1
H7B_1 H 0.784720 0.424980 0.480132 0.103 Uiso 0.834(3) 1 calc R U P A 1
H7C_1 H 0.724872 0.479030 0.519699 0.103 Uiso 0.834(3) 1 calc R U P A 1
C8_1 C 0.4894(5) 0.6815(9) 0.3132(6) 0.032(2) Uani 0.834(3) 1 d D U P A 1
H8A_1 H 0.492743 0.599837 0.295316 0.038 Uiso 0.834(3) 1 calc R U P A 1
H8AB_1 H 0.493953 0.673179 0.356846 0.038 Uiso 0.834(3) 1 calc R U P A 1
C9_1 C 0.4208(5) 0.7375(10) 0.2981(6) 0.033(2) Uani 0.834(3) 1 d D U P A 1
H9_1 H 0.414818 0.735559 0.254008 0.040 Uiso 0.834(3) 1 calc R U P A 1
C10_1 C 0.4252(5) 0.8695(9) 0.3178(5) 0.031(2) Uani 0.834(3) 1 d D U P A 1
C11_1 C 0.4837(5) 0.9336(9) 0.3288(5) 0.031(2) Uani 0.834(3) 1 d D U P A 1
C12_1 C 0.5547(5) 0.8788(9) 0.3234(6) 0.035(2) Uani 0.834(3) 1 d D U P A 1
H12A_1 H 0.585181 0.934931 0.302141 0.042 Uiso 0.834(3) 1 calc R U P A 1
H12B_1 H 0.573695 0.862250 0.363299 0.042 Uiso 0.834(3) 1 calc R U P A 1
C13_1 C 0.4635(6) 1.0589(9) 0.3448(5) 0.032(2) Uani 0.834(3) 1 d D U P A 1
C14_1 C 0.5008(6) 1.1652(9) 0.3599(6) 0.038(2) Uani 0.834(3) 1 d D U P A 1
H14_1 H 0.548582 1.165753 0.359453 0.046 Uiso 0.834(3) 1 calc R U P A 1
C15_1 C 0.4635(7) 1.2696(12) 0.3754(7) 0.043(3) Uani 0.834(3) 1 d D U P A 1
H15_1 H 0.487214 1.339408 0.388359 0.052 Uiso 0.834(3) 1 calc R U P A 1
C16_1 C 0.3931(7) 1.2743(12) 0.3724(7) 0.048(3) Uani 0.834(3) 1 d D U P A 1
H16_1 H 0.370301 1.347552 0.381420 0.058 Uiso 0.834(3) 1 calc R U P A 1
C17_1 C 0.3549(7) 1.1683(11) 0.3558(6) 0.043(3) Uani 0.834(3) 1 d D U P A 1
H17_1 H 0.307112 1.170383 0.353650 0.052 Uiso 0.834(3) 1 calc R U P A 1
C18_1 C 0.3910(6) 1.0617(10) 0.3429(6) 0.036(2) Uani 0.834(3) 1 d D U P A 1
C19_1 C 0.3630(5) 0.6623(9) 0.3270(5) 0.032(2) Uani 0.834(3) 1 d D U P A 1
C20_1 C 0.3160(5) 0.5957(9) 0.2946(6) 0.032(2) Uani 0.834(3) 1 d D U P A 1
H20_1 H 0.313368 0.592208 0.252463 0.038 Uiso 0.834(3) 1 calc R U P A 1
C21_1 C 0.2910(5) 0.5640(9) 0.3918(5) 0.033(2) Uani 0.834(3) 1 d D U P A 1
C22_1 C 0.3478(5) 0.6453(9) 0.3895(5) 0.0320(19) Uani 0.834(3) 1 d D U P A 1
C23_1 C 0.3744(6) 0.6914(10) 0.4452(5) 0.041(2) Uani 0.834(3) 1 d D U P A 1
H23_1 H 0.412996 0.742215 0.445447 0.050 Uiso 0.834(3) 1 calc R U P A 1
C24_1 C 0.3423(7) 0.6596(11) 0.4991(5) 0.048(3) Uani 0.834(3) 1 d D U P A 1
H24_1 H 0.358528 0.691681 0.535487 0.058 Uiso 0.834(3) 1 calc R U P A 1
C25_1 C 0.2860(7) 0.5805(11) 0.4994(6) 0.048(3) Uani 0.834(3) 1 d D U P A 1
H25_1 H 0.266043 0.561110 0.536483 0.058 Uiso 0.834(3) 1 calc R U P A 1
C26_1 C 0.2583(6) 0.5295(11) 0.4478(5) 0.043(2) Uani 0.834(3) 1 d D U P A 1
C27_1 C 0.1993(8) 0.4430(12) 0.4431(7) 0.061(4) Uani 0.834(3) 1 d D U P A 1
H27A_1 H 0.183841 0.421033 0.483015 0.092 Uiso 0.834(3) 1 calc R U P A 1
H27B_1 H 0.213399 0.369880 0.421798 0.092 Uiso 0.834(3) 1 calc R U P A 1
H27C_1 H 0.162484 0.482151 0.421349 0.092 Uiso 0.834(3) 1 calc R U P A 1
O1_1 O 0.5963(4) 0.6050(6) 0.2224(3) 0.0346(17) Uani 0.834(3) 1 d D U P A 1
O2_1 O 0.6636(3) 0.7909(7) 0.2507(3) 0.0344(19) Uani 0.834(3) 1 d D U P A 1
S1_1 S 0.61672(14) 0.6947(2) 0.26713(13) 0.0288(6) Uani 0.834(3) 1 d D U P A 1
N1_1 N 0.5462(4) 0.7629(8) 0.2889(5) 0.030(2) Uani 0.834(3) 1 d D U P A 1
N2_1 N 0.2740(5) 0.5359(8) 0.3335(4) 0.0335(19) Uani 0.834(3) 1 d D U P A 1
H2A_1 H 0.241284 0.486982 0.322917 0.040 Uiso 0.834(3) 1 calc R U P A 1
N3_1 N 0.3681(5) 0.9447(8) 0.3251(5) 0.0347(19) Uani 0.834(3) 1 d D U P A 1
C1_2 C 0.3915(5) 0.8831(8) 0.6683(4) 0.0300(19) Uani 0.834(3) 1 d D U P A 1
C2_2 C 0.4379(5) 0.8192(9) 0.6312(5) 0.036(2) Uani 0.834(3) 1 d D U P A 1
H2_2 H 0.452251 0.739843 0.641252 0.043 Uiso 0.834(3) 1 calc R U P A 1
C3_2 C 0.4620(6) 0.8764(10) 0.5796(5) 0.044(2) Uani 0.834(3) 1 d D U P A 1
H3_2 H 0.494066 0.835495 0.555586 0.053 Uiso 0.834(3) 1 calc R U P A 1
C4_2 C 0.4399(7) 0.9924(11) 0.5623(6) 0.049(3) Uani 0.834(3) 1 d D U P A 1
C5_2 C 0.3948(7) 1.0547(10) 0.6000(5) 0.050(3) Uani 0.834(3) 1 d D U P A 1
H5_2 H 0.380781 1.134195 0.589948 0.060 Uiso 0.834(3) 1 calc R U P A 1
C6_2 C 0.3700(6) 1.0002(9) 0.6528(5) 0.040(2) Uani 0.834(3) 1 d D U P A 1
H6_2 H 0.339148 1.042461 0.677439 0.048 Uiso 0.834(3) 1 calc R U P A 1
C7_2 C 0.4682(9) 1.0517(15) 0.5041(7) 0.078(5) Uani 0.834(3) 1 d D U P A 1
H7A_2 H 0.491004 1.127731 0.513986 0.117 Uiso 0.834(3) 1 calc R U P A 1
H7B_2 H 0.430910 1.068217 0.476664 0.117 Uiso 0.834(3) 1 calc R U P A 1
H7C_2 H 0.500229 0.996363 0.485179 0.117 Uiso 0.834(3) 1 calc R U P A 1
C8_2 C 0.2919(5) 0.6231(9) 0.6775(5) 0.033(2) Uani 0.834(3) 1 d D U P A 1
H8A_2 H 0.321329 0.566387 0.699625 0.039 Uiso 0.834(3) 1 calc R U P A 1
H8AB_2 H 0.312563 0.638487 0.638195 0.039 Uiso 0.834(3) 1 calc R U P A 1
C9_2 C 0.2220(5) 0.5671(9) 0.6695(5) 0.0299(19) Uani 0.834(3) 1 d D U P A 1
C10_2 C 0.2030(6) 0.4448(9) 0.6537(5) 0.035(2) Uani 0.834(3) 1 d D U P A 1
C11_2 C 0.2376(6) 0.3367(10) 0.6395(6) 0.038(2) Uani 0.834(3) 1 d D U P A 1
H11_2 H 0.285390 0.336082 0.638170 0.046 Uiso 0.834(3) 1 calc R U P A 1
C12_2 C 0.2016(7) 0.2310(11) 0.6273(7) 0.046(3) Uani 0.834(3) 1 d D U P A 1
H12_2 H 0.224752 0.157029 0.620630 0.055 Uiso 0.834(3) 1 calc R U P A 1
C13_2 C 0.1286(7) 0.2348(13) 0.6249(8) 0.047(3) Uani 0.834(3) 1 d D U P A 1
H13_2 H 0.104726 0.164165 0.613457 0.057 Uiso 0.834(3) 1 calc R U P A 1
C14_2 C 0.0932(7) 0.3376(10) 0.6388(6) 0.046(3) Uani 0.834(3) 1 d D U P A 1
H14_2 H 0.045341 0.337975 0.638566 0.055 Uiso 0.834(3) 1 calc R U P A 1
C15_2 C 0.1302(6) 0.4439(10) 0.6537(6) 0.040(2) Uani 0.834(3) 1 d D U P A 1
C16_2 C 0.1633(5) 0.6347(9) 0.6796(5) 0.031(2) Uani 0.834(3) 1 d D U P A 1
C17_2 C 0.1610(5) 0.7642(9) 0.6994(6) 0.031(2) Uani 0.834(3) 1 d D U P A 1
H17_2 H 0.153999 0.763628 0.743416 0.037 Uiso 0.834(3) 1 calc R U P A 1
C18_2 C 0.2324(5) 0.8226(9) 0.6878(6) 0.033(2) Uani 0.834(3) 1 d D U P A 1
H18A_2 H 0.238926 0.835956 0.644622 0.039 Uiso 0.834(3) 1 calc R U P A 1
H18B_2 H 0.235527 0.901830 0.708153 0.039 Uiso 0.834(3) 1 calc R U P A 1
C19_2 C 0.1042(5) 0.8397(9) 0.6726(5) 0.0314(19) Uani 0.834(3) 1 d D U P A 1
C20_2 C 0.0878(5) 0.8601(9) 0.6091(5) 0.0304(19) Uani 0.834(3) 1 d D U P A 1
C21_2 C 0.1133(5) 0.8122(10) 0.5549(5) 0.038(2) Uani 0.834(3) 1 d D U P A 1
H21_2 H 0.149122 0.755326 0.554302 0.045 Uiso 0.834(3) 1 calc R U P A 1
C22_2 C 0.0827(6) 0.8536(12) 0.5020(6) 0.048(3) Uani 0.834(3) 1 d D U P A 1
H22_2 H 0.098795 0.823327 0.465168 0.058 Uiso 0.834(3) 1 calc R U P A 1
C23_2 C 0.0276(6) 0.9405(11) 0.5014(6) 0.045(2) Uani 0.834(3) 1 d D U P A 1
H23_2 H 0.009224 0.967133 0.464724 0.054 Uiso 0.834(3) 1 calc R U P A 1
C24_2 C 0.0020(6) 0.9843(10) 0.5544(6) 0.040(2) Uani 0.834(3) 1 d D U P A 1
C25_2 C -0.0576(7) 1.0762(13) 0.5538(7) 0.061(3) Uani 0.834(3) 1 d D U P A 1
H25A_2 H -0.045795 1.146896 0.577959 0.092 Uiso 0.834(3) 1 calc R U P A 1
H25B_2 H -0.097941 1.037616 0.570132 0.092 Uiso 0.834(3) 1 calc R U P A 1
H25C_2 H -0.066371 1.101967 0.512826 0.092 Uiso 0.834(3) 1 calc R U P A 1
C26_2 C 0.0318(5) 0.9429(9) 0.6068(5) 0.0316(19) Uani 0.834(3) 1 d D U P A 1
C27_2 C 0.0592(5) 0.9075(9) 0.7036(6) 0.033(2) Uani 0.834(3) 1 d D U P A 1
H27_2 H 0.057924 0.911795 0.745768 0.040 Uiso 0.834(3) 1 calc R U P A 1
O1_2 O 0.3379(4) 0.9022(6) 0.7749(3) 0.0338(16) Uani 0.834(3) 1 d D U P A 1
O2_2 O 0.4046(5) 0.7124(8) 0.7505(4) 0.039(2) Uani 0.834(3) 1 d D U P A 1
S1_2 S 0.35718(13) 0.8078(2) 0.73208(13) 0.0282(6) Uani 0.834(3) 1 d D U P A 1
N1_2 N 0.2855(5) 0.7387(8) 0.7110(5) 0.032(2) Uani 0.834(3) 1 d D U P A 1
N2_2 N 0.0143(4) 0.9707(8) 0.6660(4) 0.0344(19) Uani 0.834(3) 1 d D U P A 1
H2A_2 H -0.018497 1.018681 0.677384 0.041 Uiso 0.834(3) 1 calc R U P A 1
N3_2 N 0.1065(5) 0.5585(8) 0.6699(5) 0.038(2) Uani 0.834(3) 1 d D U P A 1
C1_3 C 0.4119(17) 0.617(3) 0.6670(13) 0.042(6) Uani 0.166(3) 1 d DG U P A 2
C2_3 C 0.3932(17) 0.496(3) 0.6540(15) 0.048(7) Uani 0.166(3) 1 d DG U P A 2
H2_3 H 0.360446 0.456194 0.677774 0.058 Uiso 0.166(3) 1 calc R U P A 2
C3_3 C 0.423(2) 0.434(2) 0.6055(17) 0.050(7) Uani 0.166(3) 1 d DG U P A 2
H3_3 H 0.410897 0.353300 0.596880 0.060 Uiso 0.166(3) 1 calc R U P A 2
C4_3 C 0.472(2) 0.494(3) 0.5700(15) 0.052(8) Uani 0.166(3) 1 d DG U P A 2
C5_3 C 0.4910(18) 0.615(3) 0.5830(15) 0.048(7) Uani 0.166(3) 1 d DG U P A 2
H5_3 H 0.523753 0.654644 0.559222 0.058 Uiso 0.166(3) 1 calc R U P A 2
C6_3 C 0.4608(17) 0.677(2) 0.6315(14) 0.043(7) Uani 0.166(3) 1 d DG U P A 2
H6_3 H 0.473302 0.757540 0.640116 0.052 Uiso 0.166(3) 1 calc R U P A 2
C7_3 C 0.506(4) 0.429(6) 0.514(3) 0.075(13) Uani 0.166(3) 1 d D U P A 2
H7A_3 H 0.549210 0.468772 0.505352 0.113 Uiso 0.166(3) 1 calc R U P A 2
H7B_3 H 0.476179 0.435925 0.479933 0.113 Uiso 0.166(3) 1 calc R U P A 2
H7C_3 H 0.514007 0.343858 0.523524 0.113 Uiso 0.166(3) 1 calc R U P A 2
C8_3 C 0.3097(18) 0.871(3) 0.670(2) 0.043(6) Uani 0.166(3) 1 d D U P A 2
H8A_3 H 0.324127 0.849866 0.629424 0.052 Uiso 0.166(3) 1 calc R U P A 2
H8AB_3 H 0.342979 0.927731 0.687311 0.052 Uiso 0.166(3) 1 calc R U P A 2
C9_3 C 0.2408(17) 0.929(3) 0.669(3) 0.042(6) Uani 0.166(3) 1 d D U P A 2
C10_3 C 0.2241(18) 1.052(3) 0.653(2) 0.038(6) Uani 0.166(3) 1 d D U P A 2
C11_3 C 0.257(2) 1.158(3) 0.635(2) 0.038(7) Uani 0.166(3) 1 d D U P A 2
H11_3 H 0.303261 1.154657 0.624503 0.046 Uiso 0.166(3) 1 calc R U P A 2
C12_3 C 0.223(2) 1.270(4) 0.631(3) 0.035(8) Uani 0.166(3) 1 d D U P A 2
H12_3 H 0.245370 1.344833 0.635699 0.042 Uiso 0.166(3) 1 calc R U P A 2
C13_3 C 0.151(2) 1.261(5) 0.618(3) 0.041(8) Uani 0.166(3) 1 d D U P A 2
H13_3 H 0.129305 1.322618 0.596000 0.049 Uiso 0.166(3) 1 calc R U P A 2
C14_3 C 0.116(2) 1.164(4) 0.639(3) 0.042(7) Uani 0.166(3) 1 d D U P A 2
H14_3 H 0.068051 1.166457 0.641600 0.051 Uiso 0.166(3) 1 calc R U P A 2
C15_3 C 0.1516(18) 1.058(3) 0.657(3) 0.041(6) Uani 0.166(3) 1 d D U P A 2
C16_3 C 0.1812(18) 0.864(3) 0.679(3) 0.045(6) Uani 0.166(3) 1 d D U P A 2
C17_3 C 0.1812(17) 0.733(3) 0.697(2) 0.045(6) Uani 0.166(3) 1 d D U P A 2
H17_3 H 0.173719 0.732758 0.741457 0.054 Uiso 0.166(3) 1 calc R U P A 2
C18_3 C 0.2534(17) 0.674(3) 0.687(3) 0.044(6) Uani 0.166(3) 1 d D U P A 2
H18A_3 H 0.256671 0.596694 0.709088 0.052 Uiso 0.166(3) 1 calc R U P A 2
H18B_3 H 0.259629 0.656262 0.644090 0.052 Uiso 0.166(3) 1 calc R U P A 2
C19_3 C 0.1249(19) 0.659(4) 0.6709(18) 0.048(6) Uani 0.166(3) 1 d D U P A 2
C20_3 C 0.1057(17) 0.643(3) 0.6078(16) 0.051(6) Uani 0.166(3) 1 d D U P A 2
C21_3 C 0.132(2) 0.687(4) 0.5539(18) 0.054(8) Uani 0.166(3) 1 d D U P A 2
H21_3 H 0.169371 0.741355 0.553891 0.065 Uiso 0.166(3) 1 calc R U P A 2
C22_3 C 0.102(3) 0.651(5) 0.500(2) 0.061(8) Uani 0.166(3) 1 d D U P A 2
H22_3 H 0.122009 0.676993 0.464106 0.073 Uiso 0.166(3) 1 calc R U P A 2
C23_3 C 0.043(3) 0.575(5) 0.498(2) 0.060(8) Uani 0.166(3) 1 d D U P A 2
H23_3 H 0.022158 0.556470 0.460974 0.072 Uiso 0.166(3) 1 calc R U P A 2
C24_3 C 0.017(2) 0.528(5) 0.5507(17) 0.057(7) Uani 0.166(3) 1 d D U P A 2
C25_3 C -0.048(3) 0.451(6) 0.543(3) 0.058(12) Uani 0.166(3) 1 d D U P A 2
H25A_3 H -0.082970 0.481488 0.569276 0.087 Uiso 0.166(3) 1 calc R U P A 2
H25B_3 H -0.037794 0.366527 0.552480 0.087 Uiso 0.166(3) 1 calc R U P A 2
H25C_3 H -0.063075 0.456590 0.501444 0.087 Uiso 0.166(3) 1 calc R U P A 2
C26_3 C 0.046(2) 0.567(4) 0.6032(16) 0.051(7) Uani 0.166(3) 1 d D U P A 2
C27_3 C 0.077(2) 0.592(4) 0.6994(18) 0.045(7) Uani 0.166(3) 1 d D U P A 2
H27_3 H 0.075132 0.586260 0.741399 0.054 Uiso 0.166(3) 1 calc R U P A 2
O1_3 O 0.4250(16) 0.783(3) 0.7537(17) 0.044(8) Uani 0.166(3) 1 d D U P A 2
O2_3 O 0.3550(18) 0.599(3) 0.7732(16) 0.051(8) Uani 0.166(3) 1 d D U P A 2
S1_3 S 0.3780(8) 0.6936(15) 0.7326(7) 0.034(3) Uani 0.166(3) 1 d D U P A 2
N1_3 N 0.3063(15) 0.759(3) 0.708(2) 0.039(6) Uani 0.166(3) 1 d D U P A 2
N2_3 N 0.033(2) 0.533(4) 0.6620(16) 0.051(7) Uani 0.166(3) 1 d D U P A 2
H2A_3 H 0.001152 0.482931 0.673421 0.062 Uiso 0.166(3) 1 calc R U P A 2
N3_3 N 0.1270(17) 0.944(3) 0.671(2) 0.045(6) Uani 0.166(3) 1 d D U P A 2
C1_4 C 0.6353(17) 0.886(2) 0.3303(11) 0.039(4) Uani 0.166(3) 1 d DG U P A 2
C2_4 C 0.6171(16) 1.007(2) 0.3445(12) 0.040(5) Uani 0.166(3) 1 d DG U P A 2
H2_4 H 0.587555 1.050242 0.319192 0.048 Uiso 0.166(3) 1 calc R U P A 2
C3_4 C 0.6430(19) 1.062(2) 0.3966(13) 0.041(5) Uani 0.166(3) 1 d DG U P A 2
H3_4 H 0.630774 1.142720 0.406153 0.049 Uiso 0.166(3) 1 calc R U P A 2
C4_4 C 0.687(2) 0.997(3) 0.4345(12) 0.041(5) Uani 0.166(3) 1 d DG U P A 2
C5_4 C 0.7053(18) 0.876(3) 0.4202(13) 0.041(5) Uani 0.166(3) 1 d DG U P A 2
H5_4 H 0.734857 0.832230 0.445524 0.049 Uiso 0.166(3) 1 calc R U P A 2
C6_4 C 0.6794(18) 0.821(2) 0.3681(13) 0.039(4) Uani 0.166(3) 1 d DG U P A 2
H6_4 H 0.691638 0.739750 0.358564 0.047 Uiso 0.166(3) 1 calc R U P A 2
C7_4 C 0.710(3) 1.053(4) 0.4919(18) 0.043(6) Uani 0.166(3) 1 d D U P A 2
H7A_4 H 0.695037 1.003452 0.525379 0.065 Uiso 0.166(3) 1 calc R U P A 2
H7B_4 H 0.690591 1.134622 0.495492 0.065 Uiso 0.166(3) 1 calc R U P A 2
H7C_4 H 0.759259 1.059072 0.492190 0.065 Uiso 0.166(3) 1 calc R U P A 2
C8_4 C 0.4719(16) 0.817(3) 0.315(2) 0.037(4) Uani 0.166(3) 1 d D U P A 2
H8A_4 H 0.475288 0.826640 0.358464 0.045 Uiso 0.166(3) 1 calc R U P A 2
H8AB_4 H 0.475924 0.898635 0.296597 0.045 Uiso 0.166(3) 1 calc R U P A 2
C9_4 C 0.4038(16) 0.763(3) 0.299(2) 0.037(4) Uani 0.166(3) 1 d D U P A 2
H9_4 H 0.398026 0.767011 0.254748 0.045 Uiso 0.166(3) 1 calc R U P A 2
C10_4 C 0.4075(18) 0.629(3) 0.317(2) 0.037(4) Uani 0.166(3) 1 d D U P A 2
C11_4 C 0.4654(16) 0.564(3) 0.327(2) 0.037(4) Uani 0.166(3) 1 d D U P A 2
C12_4 C 0.5368(18) 0.615(3) 0.323(2) 0.037(4) Uani 0.166(3) 1 d D U P A 2
H12A_4 H 0.556423 0.624871 0.363253 0.044 Uiso 0.166(3) 1 calc R U P A 2
H12B_4 H 0.566216 0.560567 0.299584 0.044 Uiso 0.166(3) 1 calc R U P A 2
C13_4 C 0.4453(18) 0.440(3) 0.344(2) 0.037(4) Uani 0.166(3) 1 d D U P A 2
C14_4 C 0.483(2) 0.337(3) 0.360(2) 0.038(5) Uani 0.166(3) 1 d D U P A 2
H14_4 H 0.531228 0.336537 0.358560 0.045 Uiso 0.166(3) 1 calc R U P A 2
C15_4 C 0.446(2) 0.235(4) 0.379(3) 0.038(5) Uani 0.166(3) 1 d D U P A 2
H15_4 H 0.468874 0.169357 0.396453 0.046 Uiso 0.166(3) 1 calc R U P A 2
C16_4 C 0.376(2) 0.228(4) 0.372(3) 0.038(5) Uani 0.166(3) 1 d D U P A 2
H16_4 H 0.354322 0.151540 0.372417 0.046 Uiso 0.166(3) 1 calc R U P A 2
C17_4 C 0.337(2) 0.337(3) 0.363(2) 0.039(5) Uani 0.166(3) 1 d D U P A 2
H17_4 H 0.289493 0.338898 0.369752 0.047 Uiso 0.166(3) 1 calc R U P A 2
C18_4 C 0.3733(18) 0.440(3) 0.345(2) 0.038(4) Uani 0.166(3) 1 d D U P A 2
C19_4 C 0.3472(15) 0.841(3) 0.3285(14) 0.038(4) Uani 0.166(3) 1 d D U P A 2
C20_4 C 0.3016(17) 0.910(3) 0.2962(15) 0.036(5) Uani 0.166(3) 1 d D U P A 2
H20_4 H 0.300138 0.914620 0.254065 0.044 Uiso 0.166(3) 1 calc R U P A 2
C21_4 C 0.2776(15) 0.940(3) 0.3917(13) 0.039(4) Uani 0.166(3) 1 d D U P A 2
C22_4 C 0.3346(19) 0.860(3) 0.3911(13) 0.039(4) Uani 0.166(3) 1 d D U P A 2
C23_4 C 0.362(2) 0.818(4) 0.4474(14) 0.040(5) Uani 0.166(3) 1 d D U P A 2
H23_4 H 0.400248 0.767114 0.447375 0.048 Uiso 0.166(3) 1 calc R U P A 2
C24_4 C 0.332(2) 0.850(4) 0.5021(16) 0.040(5) Uani 0.166(3) 1 d D U P A 2
H24_4 H 0.347963 0.818056 0.538623 0.048 Uiso 0.166(3) 1 calc R U P A 2
C25_4 C 0.277(2) 0.930(4) 0.5006(16) 0.040(5) Uani 0.166(3) 1 d D U P A 2
H25_4 H 0.257846 0.953217 0.537439 0.048 Uiso 0.166(3) 1 calc R U P A 2
C26_4 C 0.249(2) 0.978(4) 0.4490(14) 0.041(5) Uani 0.166(3) 1 d D U P A 2
C27_4 C 0.192(2) 1.066(4) 0.444(2) 0.041(5) Uani 0.166(3) 1 d D U P A 2
H27A_4 H 0.179037 1.093655 0.483267 0.061 Uiso 0.166(3) 1 calc R U P A 2
H27B_4 H 0.154116 1.026948 0.424089 0.061 Uiso 0.166(3) 1 calc R U P A 2
H27C_4 H 0.207094 1.135761 0.419877 0.061 Uiso 0.166(3) 1 calc R U P A 2
O1_4 O 0.5759(17) 0.892(3) 0.2226(13) 0.038(4) Uani 0.166(3) 1 d D U P A 2
O2_4 O 0.647(2) 0.718(4) 0.2493(15) 0.037(4) Uani 0.166(3) 1 d D U P A 2
S1_4 S 0.5978(7) 0.8045(12) 0.2678(6) 0.037(3) Uani 0.166(3) 1 d D U P A 2
N1_4 N 0.5289(15) 0.736(3) 0.293(2) 0.037(4) Uani 0.166(3) 1 d D U P A 2
N2_4 N 0.2597(18) 0.969(3) 0.3334(13) 0.039(5) Uani 0.166(3) 1 d D U P A 2
H2A_4 H 0.226979 1.018336 0.322787 0.047 Uiso 0.166(3) 1 calc R U P A 2
N3_4 N 0.3514(17) 0.554(3) 0.3230(18) 0.037(4) Uani 0.166(3) 1 d D U P A 2

loop_
_atom_site_aniso_label
_atom_site_aniso_U_11
_atom_site_aniso_U_22
_atom_site_aniso_U_33
_atom_site_aniso_U_23
_atom_site_aniso_U_13
_atom_site_aniso_U_12
C1_1 0.027(4) 0.032(4) 0.035(5) -0.002(4) 0.005(4) -0.001(4)
C2_1 0.031(5) 0.042(5) 0.038(5) 0.000(4) 0.004(4) -0.011(4)
C3_1 0.038(5) 0.063(6) 0.039(5) 0.002(5) -0.001(5) -0.011(5)
C4_1 0.045(6) 0.051(6) 0.042(6) 0.010(5) 0.008(5) -0.002(5)
C5_1 0.055(6) 0.034(5) 0.046(6) 0.000(4) 0.007(5) 0.000(5)
C6_1 0.041(5) 0.030(4) 0.036(5) -0.006(4) 0.002(4) -0.006(4)
C7_1 0.075(10) 0.075(8) 0.056(8) 0.021(6) -0.008(7) 0.008(8)
C8_1 0.020(4) 0.027(4) 0.049(6) -0.002(4) 0.008(4) -0.006(4)
C9_1 0.026(4) 0.034(5) 0.040(6) -0.002(4) 0.006(4) -0.006(4)
C10_1 0.027(4) 0.030(4) 0.037(5) 0.005(4) 0.002(4) 0.001(3)
C11_1 0.027(4) 0.030(4) 0.037(5) -0.002(4) 0.007(4) -0.001(3)
C12_1 0.024(5) 0.031(4) 0.050(6) -0.008(4) -0.003(4) -0.002(4)
C13_1 0.033(5) 0.033(4) 0.031(5) 0.001(4) 0.009(4) 0.002(4)
C14_1 0.043(5) 0.031(4) 0.041(5) -0.002(4) 0.010(5) -0.001(4)
C15_1 0.055(6) 0.033(5) 0.041(6) -0.002(5) 0.014(6) 0.003(5)
C16_1 0.054(6) 0.042(5) 0.049(7) 0.004(6) 0.007(6) 0.012(5)
C17_1 0.044(6) 0.044(5) 0.042(6) 0.012(5) 0.008(5) 0.014(5)
C18_1 0.034(5) 0.038(4) 0.036(5) 0.006(4) 0.005(4) 0.004(4)
C19_1 0.021(4) 0.035(5) 0.041(5) -0.003(4) -0.001(4) -0.002(4)
C20_1 0.021(4) 0.031(4) 0.043(5) -0.006(4) -0.004(4) 0.003(4)
C21_1 0.030(5) 0.029(4) 0.039(4) 0.003(4) -0.006(4) 0.004(4)
C22_1 0.024(4) 0.031(4) 0.041(4) 0.006(4) -0.007(4) 0.001(4)
C23_1 0.037(5) 0.045(5) 0.043(5) 0.003(5) -0.010(4) -0.005(4)
C24_1 0.053(6) 0.057(6) 0.035(5) 0.000(5) -0.011(5) -0.006(5)
C25_1 0.052(6) 0.054(6) 0.038(5) 0.017(5) -0.002(5) -0.009(5)
C26_1 0.040(5) 0.043(5) 0.045(5) 0.011(4) -0.008(4) -0.001(4)
C27_1 0.058(8) 0.056(7) 0.069(9) 0.026(7) 0.003(7) -0.022(6)
O1_1 0.032(4) 0.035(4) 0.036(4) -0.010(3) 0.001(3) -0.001(3)
O2_1 0.024(4) 0.032(4) 0.048(5) 0.001(3) 0.003(3) -0.005(3)
S1_1 0.0241(14) 0.0279(13) 0.0345(16) -0.0018(12) 0.0024(13) -0.0021(11)
N1_1 0.021(4) 0.025(4) 0.045(5) -0.006(3) 0.007(4) -0.001(3)
N2_1 0.028(4) 0.032(4) 0.040(4) -0.008(4) -0.002(4) 0.000(3)
N3_1 0.028(4) 0.033(4) 0.043(5) 0.009(4) 0.001(4) 0.005(3)
C1_2 0.025(4) 0.032(4) 0.034(5) 0.000(3) 0.003(4) 0.001(4)
C2_2 0.030(5) 0.035(4) 0.042(5) 0.001(4) 0.005(4) 0.011(4)
C3_2 0.036(5) 0.055(5) 0.041(5) 0.007(4) 0.009(4) 0.009(5)
C4_2 0.056(6) 0.048(6) 0.045(6) 0.012(5) 0.003(5) -0.002(5)
C5_2 0.057(7) 0.038(5) 0.055(6) 0.011(5) 0.007(5) 0.009(5)
C6_2 0.044(6) 0.035(5) 0.042(6) 0.003(4) 0.005(5) 0.010(4)
C7_2 0.096(11) 0.084(10) 0.053(8) 0.026(7) 0.029(8) -0.005(9)
C8_2 0.027(5) 0.026(4) 0.046(5) -0.006(4) -0.005(4) 0.005(4)
C9_2 0.028(4) 0.028(4) 0.034(5) -0.003(4) -0.002(4) -0.002(3)
C10_2 0.035(5) 0.030(4) 0.039(5) 0.005(4) -0.003(4) 0.000(4)
C11_2 0.040(5) 0.033(5) 0.042(6) -0.003(4) -0.008(5) 0.000(4)
C12_2 0.054(7) 0.035(5) 0.048(7) 0.000(5) -0.011(6) -0.005(5)
C13_2 0.051(6) 0.033(5) 0.058(7) 0.003(5) -0.005(6) -0.016(5)
C14_2 0.041(5) 0.037(5) 0.060(6) 0.002(5) -0.009(5) -0.013(4)
C15_2 0.038(5) 0.033(4) 0.050(5) 0.007(4) -0.003(4) -0.003(4)
C16_2 0.024(4) 0.029(4) 0.039(5) 0.003(4) -0.005(4) -0.002(3)
C17_2 0.024(4) 0.035(5) 0.032(5) 0.000(4) 0.002(4) 0.003(4)
C18_2 0.026(4) 0.032(4) 0.040(5) -0.003(4) -0.001(4) 0.005(4)
C19_2 0.025(4) 0.027(4) 0.042(5) -0.002(4) -0.001(4) -0.003(3)
C20_2 0.021(4) 0.026(4) 0.045(4) 0.005(4) 0.002(4) -0.001(3)
C21_2 0.026(5) 0.039(5) 0.049(5) -0.002(4) 0.002(4) 0.000(4)
C22_2 0.040(6) 0.060(6) 0.045(5) -0.005(5) 0.006(5) -0.001(5)
C23_2 0.037(5) 0.059(6) 0.039(5) 0.007(5) -0.006(4) -0.007(4)
C24_2 0.030(5) 0.040(5) 0.049(5) 0.005(5) -0.004(4) 0.004(4)
C25_2 0.046(7) 0.060(7) 0.078(9) 0.016(7) -0.016(6) 0.019(6)
C26_2 0.024(4) 0.025(4) 0.046(5) 0.001(4) 0.004(4) -0.003(3)
C27_2 0.028(5) 0.030(4) 0.042(5) -0.005(4) -0.005(4) 0.002(4)
O1_2 0.027(4) 0.038(3) 0.036(4) -0.010(3) 0.005(3) -0.007(3)
O2_2 0.031(5) 0.036(4) 0.049(6) 0.006(4) -0.018(4) -0.005(4)
S1_2 0.0219(13) 0.0270(12) 0.0358(15) -0.0036(11) -0.0023(12) -0.0006(10)
N1_2 0.028(4) 0.025(4) 0.042(5) -0.006(3) -0.008(4) -0.003(3)
N2_2 0.027(4) 0.031(4) 0.045(5) 0.000(4) 0.002(4) 0.008(3)
N3_2 0.030(4) 0.032(4) 0.051(5) 0.001(4) -0.003(4) -0.006(3)
C1_3 0.037(12) 0.042(11) 0.048(11) 0.012(9) 0.003(10) -0.001(10)
C2_3 0.044(15) 0.045(13) 0.055(15) 0.008(11) 0.008(13) -0.004(12)
C3_3 0.047(16) 0.051(14) 0.054(16) 0.004(12) 0.004(14) -0.010(13)
C4_3 0.047(16) 0.057(15) 0.053(16) -0.001(13) 0.008(13) -0.010(14)
C5_3 0.041(16) 0.052(15) 0.051(15) 0.007(13) 0.004(12) -0.010(13)
C6_3 0.037(14) 0.045(14) 0.048(14) 0.010(12) 0.000(12) -0.005(12)
C7_3 0.08(3) 0.10(3) 0.05(2) -0.02(2) 0.01(2) -0.01(3)
C8_3 0.046(12) 0.038(12) 0.046(14) 0.006(11) -0.018(13) 0.000(10)
C9_3 0.052(11) 0.031(10) 0.044(12) 0.003(10) -0.004(12) 0.000(9)
C10_3 0.051(12) 0.028(10) 0.034(12) -0.004(10) -0.003(12) -0.002(9)
C11_3 0.052(15) 0.028(11) 0.034(14) -0.003(12) -0.005(14) -0.005(11)
C12_3 0.045(17) 0.027(12) 0.033(15) -0.004(14) -0.007(15) -0.007(13)
C13_3 0.047(17) 0.034(13) 0.042(16) -0.003(14) -0.003(16) -0.011(13)
C14_3 0.049(15) 0.035(12) 0.043(15) -0.001(13) -0.002(15) -0.011(11)
C15_3 0.049(13) 0.035(11) 0.038(13) -0.005(11) -0.003(13) -0.004(10)
C16_3 0.048(11) 0.039(10) 0.048(13) 0.002(11) -0.001(12) 0.001(9)
C17_3 0.041(11) 0.042(11) 0.052(13) 0.005(11) 0.002(12) 0.002(9)
C18_3 0.040(11) 0.038(12) 0.053(14) 0.002(12) -0.005(12) 0.000(10)
C19_3 0.041(11) 0.049(12) 0.053(13) 0.001(12) 0.006(12) -0.002(10)
C20_3 0.043(13) 0.055(13) 0.055(12) -0.003(12) 0.008(12) -0.002(11)
C21_3 0.046(15) 0.061(16) 0.055(14) -0.002(14) 0.008(14) -0.003(13)
C22_3 0.051(16) 0.075(17) 0.057(14) -0.007(15) 0.007(15) -0.004(14)
C23_3 0.049(16) 0.076(17) 0.053(14) -0.017(15) 0.008(14) -0.003(14)
C24_3 0.047(15) 0.069(16) 0.057(14) -0.012(14) 0.007(13) 0.000(13)
C25_3 0.05(2) 0.07(3) 0.05(3) 0.00(2) -0.01(2) -0.002(19)
C26_3 0.043(13) 0.056(14) 0.055(13) -0.010(12) 0.009(12) -0.002(11)
C27_3 0.042(14) 0.041(14) 0.051(13) -0.005(13) 0.010(13) -0.002(12)
O1_3 0.032(15) 0.048(16) 0.051(19) 0.006(13) -0.012(14) 0.023(12)
O2_3 0.038(18) 0.063(17) 0.053(17) 0.023(14) 0.001(15) 0.014(13)
S1_3 0.034(8) 0.040(7) 0.029(7) 0.017(6) -0.007(7) 0.013(6)
N1_3 0.036(10) 0.036(11) 0.044(11) 0.006(10) -0.010(10) 0.004(9)
N2_3 0.048(14) 0.051(14) 0.055(14) -0.009(13) 0.006(13) -0.003(11)
N3_3 0.051(12) 0.040(11) 0.044(14) 0.006(12) -0.002(13) 0.004(10)
C1_4 0.048(8) 0.046(7) 0.021(7) 0.001(6) -0.002(7) 0.007(7)
C2_4 0.049(9) 0.047(8) 0.024(8) 0.001(7) -0.003(8) 0.009(8)
C3_4 0.049(10) 0.048(9) 0.025(9) -0.001(8) -0.001(9) 0.011(9)
C4_4 0.049(10) 0.050(9) 0.025(9) 0.000(8) -0.002(9) 0.009(9)
C5_4 0.049(10) 0.050(9) 0.025(8) 0.002(8) -0.003(8) 0.009(9)
C6_4 0.048(9) 0.047(8) 0.021(8) 0.001(7) -0.001(8) 0.009(8)
C7_4 0.050(12) 0.053(11) 0.026(10) 0.002(10) -0.003(10) 0.011(11)
C8_4 0.052(8) 0.042(7) 0.017(7) 0.000(7) 0.004(7) 0.001(7)
C9_4 0.053(8) 0.042(7) 0.015(7) 0.000(7) 0.003(7) -0.003(7)
C10_4 0.055(8) 0.043(7) 0.014(7) -0.001(6) 0.003(7) -0.001(7)
C11_4 0.054(8) 0.041(7) 0.015(7) 0.000(7) 0.005(8) -0.001(7)
C12_4 0.052(8) 0.042(7) 0.016(7) 0.000(7) 0.001(8) 0.003(7)
C13_4 0.056(9) 0.041(8) 0.014(7) -0.001(7) 0.003(8) -0.001(7)
C14_4 0.058(10) 0.040(9) 0.015(9) -0.001(8) 0.002(9) -0.002(8)
C15_4 0.057(11) 0.042(10) 0.015(9) -0.001(9) 0.004(10) -0.003(9)
C16_4 0.056(11) 0.042(10) 0.017(9) 0.001(9) 0.002(10) -0.001(9)
C17_4 0.057(10) 0.043(9) 0.016(9) 0.000(8) 0.002(9) -0.003(8)
C18_4 0.056(9) 0.042(8) 0.015(8) -0.002(7) 0.002(8) -0.003(8)
C19_4 0.055(8) 0.043(8) 0.015(7) 0.000(7) 0.002(8) -0.006(7)
C20_4 0.056(10) 0.039(9) 0.014(8) -0.002(8) 0.001(9) -0.006(8)
C21_4 0.059(10) 0.043(9) 0.016(7) -0.002(7) 0.002(8) -0.006(8)
C22_4 0.058(9) 0.043(8) 0.016(7) -0.001(7) 0.002(8) -0.007(7)
C23_4 0.059(10) 0.044(9) 0.017(8) -0.002(8) 0.000(9) -0.007(9)
C24_4 0.061(11) 0.045(10) 0.015(8) -0.004(9) 0.000(9) -0.008(9)
C25_4 0.060(11) 0.046(10) 0.015(8) -0.005(8) 0.003(9) -0.008(9)
C26_4 0.060(10) 0.046(9) 0.017(8) -0.002(8) 0.004(8) -0.007(8)
C27_4 0.059(11) 0.045(11) 0.018(10) 0.000(9) 0.007(10) -0.008(9)
O1_4 0.049(9) 0.046(8) 0.020(7) 0.002(7) 0.002(8) 0.004(7)
O2_4 0.048(8) 0.047(8) 0.015(7) 0.002(7) -0.001(8) 0.008(7)
S1_4 0.049(6) 0.047(6) 0.017(5) -0.002(4) 0.001(6) 0.005(5)
N1_4 0.052(7) 0.042(7) 0.017(7) -0.001(6) 0.003(7) 0.004(6)
N2_4 0.057(10) 0.043(9) 0.017(8) -0.001(8) 0.002(8) -0.006(8)
N3_4 0.054(9) 0.042(8) 0.016(8) -0.001(7) 0.004(9) -0.003(7)

loop_
_atom_type_symbol
_atom_type_description
_atom_type_scat_dispersion_real
_atom_type_scat_dispersion_imag
_atom_type_scat_source
C C 0.0033 0.0016 'International Tables Vol C Tables 4.2.6.8 and 6.1.1.4'
O O 0.0106 0.0060 'International Tables Vol C Tables 4.2.6.8 and 6.1.1.4'
S S 0.1246 0.1234 'International Tables Vol C Tables 4.2.6.8 and 6.1.1.4'
N N 0.0061 0.0033 'International Tables Vol C Tables 4.2.6.8 and 6.1.1.4'
H H 0.0000 0.0000 'International Tables Vol C Tables 4.2.6.8 and 6.1.1.4'

loop_
_geom_angle_atom_site_label_1
_geom_angle_atom_site_label_2
_geom_angle_atom_site_label_3
_geom_angle
_geom_angle_site_symmetry_1
_geom_angle_site_symmetry_3
_geom_angle_publ_flag
C6_1 C1_1 C2_1 120.5(9) . . ?
C6_1 C1_1 S1_1 121.2(7) . . ?
C2_1 C1_1 S1_1 118.3(7) . . ?
C1_1 C2_1 C3_1 118.7(9) . . ?
C1_1 C2_1 H2_1 120.7 . . ?
C3_1 C2_1 H2_1 120.7 . . ?
C4_1 C3_1 C2_1 121.8(10) . . ?
C4_1 C3_1 H3_1 119.1 . . ?
C2_1 C3_1 H3_1 119.1 . . ?
C3_1 C4_1 C5_1 118.7(10) . . ?
C3_1 C4_1 C7_1 120.0(11) . . ?
C5_1 C4_1 C7_1 121.4(11) . . ?
C4_1 C5_1 C6_1 120.9(10) . . ?
C4_1 C5_1 H5_1 119.5 . . ?
C6_1 C5_1 H5_1 119.5 . . ?
C1_1 C6_1 C5_1 119.4(9) . . ?
C1_1 C6_1 H6_1 120.3 . . ?
C5_1 C6_1 H6_1 120.3 . . ?
C4_1 C7_1 H7A_1 109.5 . . ?
C4_1 C7_1 H7B_1 109.5 . . ?
H7A_1 C7_1 H7B_1 109.5 . . ?
C4_1 C7_1 H7C_1 109.5 . . ?
H7A_1 C7_1 H7C_1 109.5 . . ?
H7B_1 C7_1 H7C_1 109.5 . . ?
C9_1 C8_1 N1_1 109.6(9) . . ?
C9_1 C8_1 H8A_1 109.7 . . ?
N1_1 C8_1 H8A_1 109.7 . . ?
C9_1 C8_1 H8AB_1 109.8 . . ?
N1_1 C8_1 H8AB_1 109.8 . . ?
H8A_1 C8_1 H8AB_1 108.2 . . ?
C10_1 C9_1 C8_1 105.7(9) . . ?
C10_1 C9_1 C19_1 115.6(9) . . ?
C8_1 C9_1 C19_1 110.2(9) . . ?
C10_1 C9_1 H9_1 108.4 . . ?
C8_1 C9_1 H9_1 108.4 . . ?
C19_1 C9_1 H9_1 108.4 . . ?
C11_1 C10_1 N3_1 110.5(9) . . ?
C11_1 C10_1 C9_1 126.2(10) . . ?
N3_1 C10_1 C9_1 123.2(9) . . ?
C10_1 C11_1 C13_1 107.2(9) . . ?
C10_1 C11_1 C12_1 123.6(9) . . ?
C13_1 C11_1 C12_1 129.2(9) . . ?
N1_1 C12_1 C11_1 105.8(8) . . ?
N1_1 C12_1 H12A_1 110.6 . . ?
C11_1 C12_1 H12A_1 110.6 . . ?
N1_1 C12_1 H12B_1 110.6 . . ?
C11_1 C12_1 H12B_1 110.6 . . ?
H12A_1 C12_1 H12B_1 108.7 . . ?
C14_1 C13_1 C18_1 120.4(10) . . ?
C14_1 C13_1 C11_1 133.2(10) . . ?
C18_1 C13_1 C11_1 106.4(9) . . ?
C15_1 C14_1 C13_1 117.3(11) . . ?
C15_1 C14_1 H14_1 121.4 . . ?
C13_1 C14_1 H14_1 121.4 . . ?
C16_1 C15_1 C14_1 122.7(13) . . ?
C16_1 C15_1 H15_1 118.7 . . ?
C14_1 C15_1 H15_1 118.7 . . ?
C15_1 C16_1 C17_1 120.5(12) . . ?
C15_1 C16_1 H16_1 119.8 . . ?
C17_1 C16_1 H16_1 119.8 . . ?
C18_1 C17_1 C16_1 117.6(12) . . ?
C18_1 C17_1 H17_1 121.2 . . ?
C16_1 C17_1 H17_1 121.2 . . ?
C17_1 C18_1 N3_1 130.8(11) . . ?
C17_1 C18_1 C13_1 121.4(11) . . ?
N3_1 C18_1 C13_1 107.8(9) . . ?
C20_1 C19_1 C22_1 107.5(10) . . ?
C20_1 C19_1 C9_1 123.7(11) . . ?
C22_1 C19_1 C9_1 128.8(10) . . ?
N2_1 C20_1 C19_1 109.0(10) . . ?
N2_1 C20_1 H20_1 125.5 . . ?
C19_1 C20_1 H20_1 125.5 . . ?
N2_1 C21_1 C22_1 107.1(9) . . ?
N2_1 C21_1 C26_1 130.2(10) . . ?
C22_1 C21_1 C26_1 122.6(10) . . ?
C21_1 C22_1 C19_1 106.1(9) . . ?
C21_1 C22_1 C23_1 118.1(10) . . ?
C19_1 C22_1 C23_1 135.7(10) . . ?
C24_1 C23_1 C22_1 119.2(10) . . ?
C24_1 C23_1 H23_1 120.4 . . ?
C22_1 C23_1 H23_1 120.4 . . ?
C23_1 C24_1 C25_1 120.8(11) . . ?
C23_1 C24_1 H24_1 119.6 . . ?
C25_1 C24_1 H24_1 119.6 . . ?
C26_1 C25_1 C24_1 123.6(11) . . ?
C26_1 C25_1 H25_1 118.2 . . ?
C24_1 C25_1 H25_1 118.2 . . ?
C25_1 C26_1 C21_1 115.6(10) . . ?
C25_1 C26_1 C27_1 128.0(12) . . ?
C21_1 C26_1 C27_1 116.4(11) . . ?
C26_1 C27_1 H27A_1 109.5 . . ?
C26_1 C27_1 H27B_1 109.5 . . ?
H27A_1 C27_1 H27B_1 109.5 . . ?
C26_1 C27_1 H27C_1 109.5 . . ?
H27A_1 C27_1 H27C_1 109.5 . . ?
H27B_1 C27_1 H27C_1 109.5 . . ?
O2_1 S1_1 O1_1 119.6(5) . . ?
O2_1 S1_1 N1_1 106.3(5) . . ?
O1_1 S1_1 N1_1 106.0(5) . . ?
O2_1 S1_1 C1_1 108.0(4) . . ?
O1_1 S1_1 C1_1 107.5(4) . . ?
N1_1 S1_1 C1_1 109.2(5) . . ?
C12_1 N1_1 C8_1 113.3(9) . . ?
C12_1 N1_1 S1_1 116.3(7) . . ?
C8_1 N1_1 S1_1 117.1(7) . . ?
C20_1 N2_1 C21_1 110.2(9) . . ?
C20_1 N2_1 H2A_1 124.9 . . ?
C21_1 N2_1 H2A_1 124.9 . . ?
C10_1 N3_1 C18_1 108.1(9) . . ?
C6_2 C1_2 C2_2 120.3(8) . . ?
C6_2 C1_2 S1_2 120.7(7) . . ?
C2_2 C1_2 S1_2 118.9(7) . . ?
C3_2 C2_2 C1_2 118.6(9) . . ?
C3_2 C2_2 H2_2 120.7 . . ?
C1_2 C2_2 H2_2 120.7 . . ?
C2_2 C3_2 C4_2 122.1(10) . . ?
C2_2 C3_2 H3_2 118.9 . . ?
C4_2 C3_2 H3_2 118.9 . . ?
C3_2 C4_2 C5_2 118.2(10) . . ?
C3_2 C4_2 C7_2 120.0(11) . . ?
C5_2 C4_2 C7_2 121.7(11) . . ?
C4_2 C5_2 C6_2 121.1(10) . . ?
C4_2 C5_2 H5_2 119.5 . . ?
C6_2 C5_2 H5_2 119.5 . . ?
C1_2 C6_2 C5_2 119.5(9) . . ?
C1_2 C6_2 H6_2 120.2 . . ?
C5_2 C6_2 H6_2 120.2 . . ?
C4_2 C7_2 H7A_2 109.5 . . ?
C4_2 C7_2 H7B_2 109.5 . . ?
H7A_2 C7_2 H7B_2 109.5 . . ?
C4_2 C7_2 H7C_2 109.5 . . ?
H7A_2 C7_2 H7C_2 109.5 . . ?
H7B_2 C7_2 H7C_2 109.5 . . ?
N1_2 C8_2 C9_2 109.3(8) . . ?
N1_2 C8_2 H8A_2 109.8 . . ?
C9_2 C8_2 H8A_2 109.8 . . ?
N1_2 C8_2 H8AB_2 109.8 . . ?
C9_2 C8_2 H8AB_2 109.8 . . ?
H8A_2 C8_2 H8AB_2 108.3 . . ?
C16_2 C9_2 C10_2 108.7(9) . . ?
C16_2 C9_2 C8_2 121.3(9) . . ?
C10_2 C9_2 C8_2 130.0(9) . . ?
C11_2 C10_2 C15_2 118.7(10) . . ?
C11_2 C10_2 C9_2 135.8(11) . . ?
C15_2 C10_2 C9_2 105.5(9) . . ?
C12_2 C11_2 C10_2 120.1(12) . . ?
C12_2 C11_2 H11_2 119.9 . . ?
C10_2 C11_2 H11_2 119.9 . . ?
C11_2 C12_2 C13_2 119.6(12) . . ?
C11_2 C12_2 H12_2 120.2 . . ?
C13_2 C12_2 H12_2 120.2 . . ?
C14_2 C13_2 C12_2 121.9(12) . . ?
C14_2 C13_2 H13_2 119.1 . . ?
C12_2 C13_2 H13_2 119.1 . . ?
C13_2 C14_2 C15_2 118.0(12) . . ?
C13_2 C14_2 H14_2 121.0 . . ?
C15_2 C14_2 H14_2 121.0 . . ?
N3_2 C15_2 C14_2 129.2(11) . . ?
N3_2 C15_2 C10_2 109.3(10) . . ?
C14_2 C15_2 C10_2 121.5(11) . . ?
C9_2 C16_2 N3_2 108.5(9) . . ?
C9_2 C16_2 C17_2 125.6(10) . . ?
N3_2 C16_2 C17_2 125.9(10) . . ?
C16_2 C17_2 C19_2 115.3(9) . . ?
C16_2 C17_2 C18_2 108.3(9) . . ?
C19_2 C17_2 C18_2 112.0(9) . . ?
C16_2 C17_2 H17_2 107.0 . . ?
C19_2 C17_2 H17_2 107.0 . . ?
C18_2 C17_2 H17_2 107.0 . . ?
N1_2 C18_2 C17_2 108.7(9) . . ?
N1_2 C18_2 H18A_2 109.9 . . ?
C17_2 C18_2 H18A_2 109.9 . . ?
N1_2 C18_2 H18B_2 109.9 . . ?
C17_2 C18_2 H18B_2 109.9 . . ?
H18A_2 C18_2 H18B_2 108.3 . . ?
C27_2 C19_2 C20_2 105.5(10) . . ?
C27_2 C19_2 C17_2 125.7(11) . . ?
C20_2 C19_2 C17_2 128.7(10) . . ?
C21_2 C20_2 C26_2 118.7(10) . . ?
C21_2 C20_2 C19_2 133.7(10) . . ?
C26_2 C20_2 C19_2 107.5(9) . . ?
C22_2 C21_2 C20_2 116.7(10) . . ?
C22_2 C21_2 H21_2 121.7 . . ?
C20_2 C21_2 H21_2 121.7 . . ?
C21_2 C22_2 C23_2 123.0(11) . . ?
C21_2 C22_2 H22_2 118.5 . . ?
C23_2 C22_2 H22_2 118.5 . . ?
C24_2 C23_2 C22_2 119.9(11) . . ?
C24_2 C23_2 H23_2 120.0 . . ?
C22_2 C23_2 H23_2 120.0 . . ?
C23_2 C24_2 C26_2 117.2(11) . . ?
C23_2 C24_2 C25_2 119.9(12) . . ?
C26_2 C24_2 C25_2 122.9(12) . . ?
C24_2 C25_2 H25A_2 109.5 . . ?
C24_2 C25_2 H25B_2 109.5 . . ?
H25A_2 C25_2 H25B_2 109.5 . . ?
C24_2 C25_2 H25C_2 109.5 . . ?
H25A_2 C25_2 H25C_2 109.5 . . ?
H25B_2 C25_2 H25C_2 109.5 . . ?
C24_2 C26_2 N2_2 128.4(10) . . ?
C24_2 C26_2 C20_2 124.5(11) . . ?
N2_2 C26_2 C20_2 107.1(9) . . ?
C19_2 C27_2 N2_2 112.3(10) . . ?
C19_2 C27_2 H27_2 123.9 . . ?
N2_2 C27_2 H27_2 123.9 . . ?
O1_2 S1_2 O2_2 119.4(5) . . ?
O1_2 S1_2 N1_2 106.7(5) . . ?
O2_2 S1_2 N1_2 107.1(5) . . ?
O1_2 S1_2 C1_2 107.1(4) . . ?
O2_2 S1_2 C1_2 108.3(5) . . ?
N1_2 S1_2 C1_2 107.8(5) . . ?
C8_2 N1_2 C18_2 114.5(9) . . ?
C8_2 N1_2 S1_2 117.4(7) . . ?
C18_2 N1_2 S1_2 114.4(7) . . ?
C26_2 N2_2 C27_2 107.7(9) . . ?
C26_2 N2_2 H2A_2 126.2 . . ?
C27_2 N2_2 H2A_2 126.2 . . ?
C15_2 N3_2 C16_2 108.0(10) . . ?
C2_3 C1_3 C6_3 120.0 . . ?
C2_3 C1_3 S1_3 120.4(16) . . ?
C6_3 C1_3 S1_3 119.5(16) . . ?
C3_3 C2_3 C1_3 120.0 . . ?
C3_3 C2_3 H2_3 120.0 . . ?
C1_3 C2_3 H2_3 120.0 . . ?
C2_3 C3_3 C4_3 120.0 . . ?
C2_3 C3_3 H3_3 120.0 . . ?
C4_3 C3_3 H3_3 120.0 . . ?
C5_3 C4_3 C3_3 120.0 . . ?
C5_3 C4_3 C7_3 118(3) . . ?
C3_3 C4_3 C7_3 122(3) . . ?
C6_3 C5_3 C4_3 120.0 . . ?
C6_3 C5_3 H5_3 120.0 . . ?
C4_3 C5_3 H5_3 120.0 . . ?
C5_3 C6_3 C1_3 120.0 . . ?
C5_3 C6_3 H6_3 120.0 . . ?
C1_3 C6_3 H6_3 120.0 . . ?
C4_3 C7_3 H7A_3 109.5 . . ?
C4_3 C7_3 H7B_3 109.5 . . ?
H7A_3 C7_3 H7B_3 109.5 . . ?
C4_3 C7_3 H7C_3 109.5 . . ?
H7A_3 C7_3 H7C_3 109.5 . . ?
H7B_3 C7_3 H7C_3 109.5 . . ?
N1_3 C8_3 C9_3 109(3) . . ?
N1_3 C8_3 H8A_3 109.9 . . ?
C9_3 C8_3 H8A_3 109.9 . . ?
N1_3 C8_3 H8AB_3 109.9 . . ?
C9_3 C8_3 H8AB_3 109.9 . . ?
H8A_3 C8_3 H8AB_3 108.3 . . ?
C16_3 C9_3 C10_3 109(2) . . ?
C16_3 C9_3 C8_3 123(3) . . ?
C10_3 C9_3 C8_3 128(3) . . ?
C11_3 C10_3 C15_3 116(3) . . ?
C11_3 C10_3 C9_3 139(3) . . ?
C15_3 C10_3 C9_3 105(2) . . ?
C10_3 C11_3 C12_3 122(3) . . ?
C10_3 C11_3 H11_3 119.1 . . ?
C12_3 C11_3 H11_3 119.1 . . ?
C11_3 C12_3 C13_3 115(4) . . ?
C11_3 C12_3 H12_3 122.4 . . ?
C13_3 C12_3 H12_3 122.4 . . ?
C14_3 C13_3 C12_3 119(4) . . ?
C14_3 C13_3 H13_3 120.4 . . ?
C12_3 C13_3 H13_3 120.4 . . ?
C13_3 C14_3 C15_3 119(3) . . ?
C13_3 C14_3 H14_3 120.6 . . ?
C15_3 C14_3 H14_3 120.6 . . ?
N3_3 C15_3 C14_3 129(3) . . ?
N3_3 C15_3 C10_3 109(2) . . ?
C14_3 C15_3 C10_3 122(3) . . ?
C9_3 C16_3 N3_3 107(2) . . ?
C9_3 C16_3 C17_3 123(3) . . ?
N3_3 C16_3 C17_3 130(3) . . ?
C16_3 C17_3 C19_3 115(3) . . ?
C16_3 C17_3 C18_3 111(3) . . ?
C19_3 C17_3 C18_3 112(3) . . ?
C16_3 C17_3 H17_3 106.2 . . ?
C19_3 C17_3 H17_3 106.2 . . ?
C18_3 C17_3 H17_3 106.2 . . ?
N1_3 C18_3 C17_3 109(3) . . ?
N1_3 C18_3 H18A_3 109.8 . . ?
C17_3 C18_3 H18A_3 109.8 . . ?
N1_3 C18_3 H18B_3 109.8 . . ?
C17_3 C18_3 H18B_3 109.8 . . ?
H18A_3 C18_3 H18B_3 108.3 . . ?
C27_3 C19_3 C20_3 102(3) . . ?
C27_3 C19_3 C17_3 129(3) . . ?
C20_3 C19_3 C17_3 129(3) . . ?
C21_3 C20_3 C26_3 116(3) . . ?
C21_3 C20_3 C19_3 133(3) . . ?
C26_3 C20_3 C19_3 110(2) . . ?
C22_3 C21_3 C20_3 119(3) . . ?
C22_3 C21_3 H21_3 120.6 . . ?
C20_3 C21_3 H21_3 120.6 . . ?
C21_3 C22_3 C23_3 123(4) . . ?
C21_3 C22_3 H22_3 118.5 . . ?
C23_3 C22_3 H22_3 118.5 . . ?
C24_3 C23_3 C22_3 119(3) . . ?
C24_3 C23_3 H23_3 120.6 . . ?
C22_3 C23_3 H23_3 120.6 . . ?
C26_3 C24_3 C23_3 117(3) . . ?
C26_3 C24_3 C25_3 128(4) . . ?
C23_3 C24_3 C25_3 114(3) . . ?
C24_3 C25_3 H25A_3 109.5 . . ?
C24_3 C25_3 H25B_3 109.5 . . ?
H25A_3 C25_3 H25B_3 109.5 . . ?
C24_3 C25_3 H25C_3 109.5 . . ?
H25A_3 C25_3 H25C_3 109.5 . . ?
H25B_3 C25_3 H25C_3 109.5 . . ?
C24_3 C26_3 N2_3 130(3) . . ?
C24_3 C26_3 C20_3 125(3) . . ?
N2_3 C26_3 C20_3 104(2) . . ?
C19_3 C27_3 N2_3 114(3) . . ?
C19_3 C27_3 H27_3 122.8 . . ?
N2_3 C27_3 H27_3 122.8 . . ?
O1_3 S1_3 O2_3 119(2) . . ?
O1_3 S1_3 N1_3 111.5(19) . . ?
O2_3 S1_3 N1_3 104(2) . . ?
O1_3 S1_3 C1_3 110(2) . . ?
O2_3 S1_3 C1_3 106.8(19) . . ?
N1_3 S1_3 C1_3 104(2) . . ?
C18_3 N1_3 C8_3 112(3) . . ?
C18_3 N1_3 S1_3 116(3) . . ?
C8_3 N1_3 S1_3 120(2) . . ?
C27_3 N2_3 C26_3 109(3) . . ?
C27_3 N2_3 H2A_3 125.4 . . ?
C26_3 N2_3 H2A_3 125.4 . . ?
C15_3 N3_3 C16_3 109(3) . . ?
C2_4 C1_4 C6_4 120.0 . . ?
C2_4 C1_4 S1_4 122.2(15) . . ?
C6_4 C1_4 S1_4 117.6(15) . . ?
C1_4 C2_4 C3_4 120.0 . . ?
C1_4 C2_4 H2_4 120.0 . . ?
C3_4 C2_4 H2_4 120.0 . . ?
C4_4 C3_4 C2_4 120.0 . . ?
C4_4 C3_4 H3_4 120.0 . . ?
C2_4 C3_4 H3_4 120.0 . . ?
C5_4 C4_4 C3_4 120.0 . . ?
C5_4 C4_4 C7_4 121(2) . . ?
C3_4 C4_4 C7_4 119(2) . . ?
C4_4 C5_4 C6_4 120.0 . . ?
C4_4 C5_4 H5_4 120.0 . . ?
C6_4 C5_4 H5_4 120.0 . . ?
C5_4 C6_4 C1_4 120.0 . . ?
C5_4 C6_4 H6_4 120.0 . . ?
C1_4 C6_4 H6_4 120.0 . . ?
C4_4 C7_4 H7A_4 109.5 . . ?
C4_4 C7_4 H7B_4 109.5 . . ?
H7A_4 C7_4 H7B_4 109.5 . . ?
C4_4 C7_4 H7C_4 109.5 . . ?
H7A_4 C7_4 H7C_4 109.5 . . ?
H7B_4 C7_4 H7C_4 109.5 . . ?
C9_4 C8_4 N1_4 110(3) . . ?
C9_4 C8_4 H8A_4 109.6 . . ?
N1_4 C8_4 H8A_4 109.6 . . ?
C9_4 C8_4 H8AB_4 109.6 . . ?
N1_4 C8_4 H8AB_4 109.6 . . ?
H8A_4 C8_4 H8AB_4 108.1 . . ?
C8_4 C9_4 C10_4 106(3) . . ?
C8_4 C9_4 C19_4 109(3) . . ?
C10_4 C9_4 C19_4 117(3) . . ?
C8_4 C9_4 H9_4 108.3 . . ?
C10_4 C9_4 H9_4 108.3 . . ?
C19_4 C9_4 H9_4 108.3 . . ?
C11_4 C10_4 N3_4 110(2) . . ?
C11_4 C10_4 C9_4 126(3) . . ?
N3_4 C10_4 C9_4 124(3) . . ?
C10_4 C11_4 C13_4 107(2) . . ?
C10_4 C11_4 C12_4 125(3) . . ?
C13_4 C11_4 C12_4 127(3) . . ?
N1_4 C12_4 C11_4 105(2) . . ?
N1_4 C12_4 H12A_4 110.8 . . ?
C11_4 C12_4 H12A_4 110.8 . . ?
N1_4 C12_4 H12B_4 110.8 . . ?
C11_4 C12_4 H12B_4 110.8 . . ?
H12A_4 C12_4 H12B_4 108.9 . . ?
C14_4 C13_4 C18_4 122(3) . . ?
C14_4 C13_4 C11_4 132(3) . . ?
C18_4 C13_4 C11_4 106(2) . . ?
C15_4 C14_4 C13_4 116(3) . . ?
C15_4 C14_4 H14_4 122.1 . . ?
C13_4 C14_4 H14_4 122.1 . . ?
C16_4 C15_4 C14_4 122(4) . . ?
C16_4 C15_4 H15_4 118.8 . . ?
C14_4 C15_4 H15_4 118.8 . . ?
C15_4 C16_4 C17_4 120(4) . . ?
C15_4 C16_4 H16_4 119.9 . . ?
C17_4 C16_4 H16_4 119.9 . . ?
C18_4 C17_4 C16_4 115(3) . . ?
C18_4 C17_4 H17_4 122.3 . . ?
C16_4 C17_4 H17_4 122.3 . . ?
C17_4 C18_4 N3_4 131(3) . . ?
C17_4 C18_4 C13_4 122(3) . . ?
N3_4 C18_4 C13_4 107(2) . . ?
C20_4 C19_4 C22_4 108(2) . . ?
C20_4 C19_4 C9_4 123(3) . . ?
C22_4 C19_4 C9_4 128(3) . . ?
N2_4 C20_4 C19_4 110(3) . . ?
N2_4 C20_4 H20_4 124.9 . . ?
C19_4 C20_4 H20_4 124.9 . . ?
N2_4 C21_4 C22_4 110(2) . . ?
N2_4 C21_4 C26_4 131(3) . . ?
C22_4 C21_4 C26_4 119(3) . . ?
C21_4 C22_4 C19_4 104(2) . . ?
C21_4 C22_4 C23_4 119(3) . . ?
C19_4 C22_4 C23_4 138(3) . . ?
C24_4 C23_4 C22_4 122(3) . . ?
C24_4 C23_4 H23_4 119.1 . . ?
C22_4 C23_4 H23_4 119.1 . . ?
C25_4 C24_4 C23_4 118(3) . . ?
C25_4 C24_4 H24_4 121.2 . . ?
C23_4 C24_4 H24_4 121.2 . . ?
C26_4 C25_4 C24_4 125(3) . . ?
C26_4 C25_4 H25_4 117.7 . . ?
C24_4 C25_4 H25_4 117.7 . . ?
C25_4 C26_4 C21_4 118(3) . . ?
C25_4 C26_4 C27_4 128(3) . . ?
C21_4 C26_4 C27_4 114(3) . . ?
C26_4 C27_4 H27A_4 109.5 . . ?
C26_4 C27_4 H27B_4 109.5 . . ?
H27A_4 C27_4 H27B_4 109.5 . . ?
C26_4 C27_4 H27C_4 109.5 . . ?
H27A_4 C27_4 H27C_4 109.5 . . ?
H27B_4 C27_4 H27C_4 109.5 . . ?
O2_4 S1_4 O1_4 116(2) . . ?
O2_4 S1_4 N1_4 111(2) . . ?
O1_4 S1_4 N1_4 107(2) . . ?
O2_4 S1_4 C1_4 106.0(19) . . ?
O1_4 S1_4 C1_4 109.2(17) . . ?
N1_4 S1_4 C1_4 107(2) . . ?
C12_4 N1_4 C8_4 116(3) . . ?
C12_4 N1_4 S1_4 118(2) . . ?
C8_4 N1_4 S1_4 117(3) . . ?
C20_4 N2_4 C21_4 108(3) . . ?
C20_4 N2_4 H2A_4 126.0 . . ?
C21_4 N2_4 H2A_4 126.0 . . ?
C10_4 N3_4 C18_4 109(3) . . ?

loop_
_geom_bond_atom_site_label_1
_geom_bond_atom_site_label_2
_geom_bond_distance
_geom_bond_site_symmetry_2
_geom_bond_publ_flag
C1_1 C6_1 1.378(11) . ?
C1_1 C2_1 1.383(12) . ?
C1_1 S1_1 1.768(10) . ?
C2_1 C3_1 1.398(13) . ?
C2_1 H2_1 0.9300 . ?
C3_1 C4_1 1.368(14) . ?
C3_1 H3_1 0.9300 . ?
C4_1 C5_1 1.380(14) . ?
C4_1 C7_1 1.481(16) . ?
C5_1 C6_1 1.395(13) . ?
C5_1 H5_1 0.9300 . ?
C6_1 H6_1 0.9300 . ?
C7_1 H7A_1 0.9600 . ?
C7_1 H7B_1 0.9600 . ?
C7_1 H7C_1 0.9600 . ?
C8_1 C9_1 1.503(14) . ?
C8_1 N1_1 1.511(12) . ?
C8_1 H8A_1 0.9700 . ?
C8_1 H8AB_1 0.9700 . ?
C9_1 C10_1 1.495(15) . ?
C9_1 C19_1 1.527(14) . ?
C9_1 H9_1 0.9800 . ?
C10_1 C11_1 1.354(14) . ?
C10_1 N3_1 1.386(13) . ?
C11_1 C13_1 1.455(13) . ?
C11_1 C12_1 1.508(14) . ?
C12_1 N1_1 1.477(13) . ?
C12_1 H12A_1 0.9700 . ?
C12_1 H12B_1 0.9700 . ?
C13_1 C14_1 1.401(15) . ?
C13_1 C18_1 1.411(15) . ?
C14_1 C15_1 1.385(16) . ?
C14_1 H14_1 0.9300 . ?
C15_1 C16_1 1.372(17) . ?
C15_1 H15_1 0.9300 . ?
C16_1 C17_1 1.415(18) . ?
C16_1 H16_1 0.9300 . ?
C17_1 C18_1 1.380(15) . ?
C17_1 H17_1 0.9300 . ?
C18_1 N3_1 1.399(14) . ?
C19_1 C20_1 1.367(14) . ?
C19_1 C22_1 1.420(15) . ?
C20_1 N2_1 1.349(14) . ?
C20_1 H20_1 0.9300 . ?
C21_1 N2_1 1.362(13) . ?
C21_1 C22_1 1.414(14) . ?
C21_1 C26_1 1.439(15) . ?
C22_1 C23_1 1.423(15) . ?
C23_1 C24_1 1.385(16) . ?
C23_1 H23_1 0.9300 . ?
C24_1 C25_1 1.389(16) . ?
C24_1 H24_1 0.9300 . ?
C25_1 C26_1 1.373(16) . ?
C25_1 H25_1 0.9300 . ?
C26_1 C27_1 1.485(17) . ?
C27_1 H27A_1 0.9600 . ?
C27_1 H27B_1 0.9600 . ?
C27_1 H27C_1 0.9600 . ?
O1_1 S1_1 1.440(7) . ?
O2_1 S1_1 1.431(7) . ?
S1_1 N1_1 1.631(9) . ?
N2_1 H2A_1 0.8600 . ?
C1_2 C6_2 1.378(12) . ?
C1_2 C2_2 1.400(11) . ?
C1_2 S1_2 1.757(10) . ?
C2_2 C3_2 1.377(12) . ?
C2_2 H2_2 0.9300 . ?
C3_2 C4_2 1.381(14) . ?
C3_2 H3_2 0.9300 . ?
C4_2 C5_2 1.385(14) . ?
C4_2 C7_2 1.536(17) . ?
C5_2 C6_2 1.390(13) . ?
C5_2 H5_2 0.9300 . ?
C6_2 H6_2 0.9300 . ?
C7_2 H7A_2 0.9600 . ?
C7_2 H7B_2 0.9600 . ?
C7_2 H7C_2 0.9600 . ?
C8_2 N1_2 1.458(13) . ?
C8_2 C9_2 1.499(14) . ?
C8_2 H8A_2 0.9700 . ?
C8_2 H8AB_2 0.9700 . ?
C9_2 C16_2 1.374(14) . ?
C9_2 C10_2 1.418(13) . ?
C10_2 C11_2 1.386(14) . ?
C10_2 C15_2 1.415(15) . ?
C11_2 C12_2 1.369(15) . ?
C11_2 H11_2 0.9300 . ?
C12_2 C13_2 1.420(17) . ?
C12_2 H12_2 0.9300 . ?
C13_2 C14_2 1.345(18) . ?
C13_2 H13_2 0.9300 . ?
C14_2 C15_2 1.396(15) . ?
C14_2 H14_2 0.9300 . ?
C15_2 N3_2 1.371(15) . ?
C16_2 N3_2 1.395(13) . ?
C16_2 C17_2 1.469(14) . ?
C17_2 C19_2 1.495(14) . ?
C17_2 C18_2 1.546(14) . ?
C17_2 H17_2 0.9800 . ?
C18_2 N1_2 1.469(13) . ?
C18_2 H18A_2 0.9700 . ?
C18_2 H18B_2 0.9700 . ?
C19_2 C27_2 1.332(14) . ?
C19_2 C20_2 1.453(15) . ?
C20_2 C21_2 1.393(15) . ?
C20_2 C26_2 1.412(14) . ?
C21_2 C22_2 1.383(16) . ?
C21_2 H21_2 0.9300 . ?
C22_2 C23_2 1.427(16) . ?
C22_2 H22_2 0.9300 . ?
C23_2 C24_2 1.355(17) . ?
C23_2 H23_2 0.9300 . ?
C24_2 C26_2 1.366(16) . ?
C24_2 C25_2 1.527(16) . ?
C25_2 H25A_2 0.9600 . ?
C25_2 H25B_2 0.9600 . ?
C25_2 H25C_2 0.9600 . ?
C26_2 N2_2 1.382(14) . ?
C27_2 N2_2 1.385(14) . ?
C27_2 H27_2 0.9300 . ?
O1_2 S1_2 1.441(7) . ?
O2_2 S1_2 1.442(9) . ?
S1_2 N1_2 1.648(9) . ?
N2_2 H2A_2 0.8600 . ?
C1_3 C2_3 1.3900 . ?
C1_3 C6_3 1.3900 . ?
C1_3 S1_3 1.79(2) . ?
C2_3 C3_3 1.3900 . ?
C2_3 H2_3 0.9300 . ?
C3_3 C4_3 1.3900 . ?
C3_3 H3_3 0.9300 . ?
C4_3 C5_3 1.3900 . ?
C4_3 C7_3 1.56(3) . ?
C5_3 C6_3 1.3900 . ?
C5_3 H5_3 0.9300 . ?
C6_3 H6_3 0.9300 . ?
C7_3 H7A_3 0.9600 . ?
C7_3 H7B_3 0.9600 . ?
C7_3 H7C_3 0.9600 . ?
C8_3 N1_3 1.47(3) . ?
C8_3 C9_3 1.48(3) . ?
C8_3 H8A_3 0.9700 . ?
C8_3 H8AB_3 0.9700 . ?
C9_3 C16_3 1.38(3) . ?
C9_3 C10_3 1.42(3) . ?
C10_3 C11_3 1.37(3) . ?
C10_3 C15_3 1.41(3) . ?
C11_3 C12_3 1.38(3) . ?
C11_3 H11_3 0.9300 . ?
C12_3 C13_3 1.43(3) . ?
C12_3 H12_3 0.9300 . ?
C13_3 C14_3 1.34(3) . ?
C13_3 H13_3 0.9300 . ?
C14_3 C15_3 1.39(3) . ?
C14_3 H14_3 0.9300 . ?
C15_3 N3_3 1.37(3) . ?
C16_3 N3_3 1.38(3) . ?
C16_3 C17_3 1.47(3) . ?
C17_3 C19_3 1.48(3) . ?
C17_3 C18_3 1.56(3) . ?
C17_3 H17_3 0.9800 . ?
C18_3 N1_3 1.45(3) . ?
C18_3 H18A_3 0.9700 . ?
C18_3 H18B_3 0.9700 . ?
C19_3 C27_3 1.33(3) . ?
C19_3 C20_3 1.45(3) . ?
C20_3 C21_3 1.38(3) . ?
C20_3 C26_3 1.42(3) . ?
C21_3 C22_3 1.37(3) . ?
C21_3 H21_3 0.9300 . ?
C22_3 C23_3 1.42(3) . ?
C22_3 H22_3 0.9300 . ?
C23_3 C24_3 1.36(3) . ?
C23_3 H23_3 0.9300 . ?
C24_3 C26_3 1.35(3) . ?
C24_3 C25_3 1.52(3) . ?
C25_3 H25A_3 0.9600 . ?
C25_3 H25B_3 0.9600 . ?
C25_3 H25C_3 0.9600 . ?
C26_3 N2_3 1.37(3) . ?
C27_3 N2_3 1.36(3) . ?
C27_3 H27_3 0.9300 . ?
O1_3 S1_3 1.41(2) . ?
O2_3 S1_3 1.43(2) . ?
S1_3 N1_3 1.66(2) . ?
N2_3 H2A_3 0.8600 . ?
C1_4 C2_4 1.3900 . ?
C1_4 C6_4 1.3900 . ?
C1_4 S1_4 1.790(19) . ?
C2_4 C3_4 1.3900 . ?
C2_4 H2_4 0.9300 . ?
C3_4 C4_4 1.3900 . ?
C3_4 H3_4 0.9300 . ?
C4_4 C5_4 1.3900 . ?
C4_4 C7_4 1.48(3) . ?
C5_4 C6_4 1.3900 . ?
C5_4 H5_4 0.9300 . ?
C6_4 H6_4 0.9300 . ?
C7_4 H7A_4 0.9600 . ?
C7_4 H7B_4 0.9600 . ?
C7_4 H7C_4 0.9600 . ?
C8_4 C9_4 1.49(3) . ?
C8_4 N1_4 1.50(3) . ?
C8_4 H8A_4 0.9700 . ?
C8_4 H8AB_4 0.9700 . ?
C9_4 C10_4 1.50(3) . ?
C9_4 C19_4 1.53(3) . ?
C9_4 H9_4 0.9800 . ?
C10_4 C11_4 1.35(3) . ?
C10_4 N3_4 1.37(3) . ?
C11_4 C13_4 1.44(3) . ?
C11_4 C12_4 1.50(3) . ?
C12_4 N1_4 1.49(3) . ?
C12_4 H12A_4 0.9700 . ?
C12_4 H12B_4 0.9700 . ?
C13_4 C14_4 1.39(3) . ?
C13_4 C18_4 1.40(3) . ?
C14_4 C15_4 1.39(3) . ?
C14_4 H14_4 0.9300 . ?
C15_4 C16_4 1.37(3) . ?
C15_4 H15_4 0.9300 . ?
C16_4 C17_4 1.41(3) . ?
C16_4 H16_4 0.9300 . ?
C17_4 C18_4 1.38(3) . ?
C17_4 H17_4 0.9300 . ?
C18_4 N3_4 1.39(3) . ?
C19_4 C20_4 1.36(3) . ?
C19_4 C22_4 1.42(3) . ?
C20_4 N2_4 1.32(3) . ?
C20_4 H20_4 0.9300 . ?
C21_4 N2_4 1.37(3) . ?
C21_4 C22_4 1.41(3) . ?
C21_4 C26_4 1.44(3) . ?
C22_4 C23_4 1.42(3) . ?
C23_4 C24_4 1.38(3) . ?
C23_4 H23_4 0.9300 . ?
C24_4 C25_4 1.37(3) . ?
C24_4 H24_4 0.9300 . ?
C25_4 C26_4 1.36(3) . ?
C25_4 H25_4 0.9300 . ?
C26_4 C27_4 1.47(3) . ?
C27_4 H27A_4 0.9600 . ?
C27_4 H27B_4 0.9600 . ?
C27_4 H27C_4 0.9600 . ?
O1_4 S1_4 1.44(2) . ?
O2_4 S1_4 1.40(2) . ?
S1_4 N1_4 1.62(2) . ?
N2_4 H2A_4 0.8600 . ?

loop_
_geom_torsion_atom_site_label_1
_geom_torsion_atom_site_label_2
_geom_torsion_atom_site_label_3
_geom_torsion_atom_site_label_4
_geom_torsion
_geom_torsion_site_symmetry_1
_geom_torsion_site_symmetry_2
_geom_torsion_site_symmetry_3
_geom_torsion_site_symmetry_4
_geom_torsion_publ_flag
C6_1 C1_1 C2_1 C3_1 -0.5(15) . . . . ?
S1_1 C1_1 C2_1 C3_1 177.6(8) . . . . ?
C1_1 C2_1 C3_1 C4_1 0.1(16) . . . . ?
C2_1 C3_1 C4_1 C5_1 -1.0(17) . . . . ?
C2_1 C3_1 C4_1 C7_1 -179.2(12) . . . . ?
C3_1 C4_1 C5_1 C6_1 2.3(17) . . . . ?
C7_1 C4_1 C5_1 C6_1 -179.5(12) . . . . ?
C2_1 C1_1 C6_1 C5_1 1.8(15) . . . . ?
S1_1 C1_1 C6_1 C5_1 -176.3(8) . . . . ?
C4_1 C5_1 C6_1 C1_1 -2.7(16) . . . . ?
N1_1 C8_1 C9_1 C10_1 -49.6(12) . . . . ?
N1_1 C8_1 C9_1 C19_1 -175.1(9) . . . . ?
C8_1 C9_1 C10_1 C11_1 18.4(16) . . . . ?
C19_1 C9_1 C10_1 C11_1 140.6(12) . . . . ?
C8_1 C9_1 C10_1 N3_1 -164.2(10) . . . . ?
C19_1 C9_1 C10_1 N3_1 -42.1(16) . . . . ?
N3_1 C10_1 C11_1 C13_1 0.6(13) . . . . ?
C9_1 C10_1 C11_1 C13_1 178.2(11) . . . . ?
N3_1 C10_1 C11_1 C12_1 -178.7(10) . . . . ?
C9_1 C10_1 C11_1 C12_1 -1(2) . . . . ?
C10_1 C11_1 C12_1 N1_1 15.5(16) . . . . ?
C13_1 C11_1 C12_1 N1_1 -163.6(11) . . . . ?
C10_1 C11_1 C13_1 C14_1 -179.2(13) . . . . ?
C12_1 C11_1 C13_1 C14_1 0(2) . . . . ?
C10_1 C11_1 C13_1 C18_1 0.5(14) . . . . ?
C12_1 C11_1 C13_1 C18_1 179.7(12) . . . . ?
C18_1 C13_1 C14_1 C15_1 3.0(18) . . . . ?
C11_1 C13_1 C14_1 C15_1 -177.3(13) . . . . ?
C13_1 C14_1 C15_1 C16_1 -5(2) . . . . ?
C14_1 C15_1 C16_1 C17_1 3(2) . . . . ?
C15_1 C16_1 C17_1 C18_1 0(2) . . . . ?
C16_1 C17_1 C18_1 N3_1 -179.5(12) . . . . ?
C16_1 C17_1 C18_1 C13_1 -1.4(19) . . . . ?
C14_1 C13_1 C18_1 C17_1 -0.1(19) . . . . ?
C11_1 C13_1 C18_1 C17_1 -179.9(11) . . . . ?
C14_1 C13_1 C18_1 N3_1 178.3(10) . . . . ?
C11_1 C13_1 C18_1 N3_1 -1.4(14) . . . . ?
C10_1 C9_1 C19_1 C20_1 127.3(12) . . . . ?
C8_1 C9_1 C19_1 C20_1 -113.0(12) . . . . ?
C10_1 C9_1 C19_1 C22_1 -53.7(16) . . . . ?
C8_1 C9_1 C19_1 C22_1 66.0(14) . . . . ?
C22_1 C19_1 C20_1 N2_1 -1.8(12) . . . . ?
C9_1 C19_1 C20_1 N2_1 177.3(9) . . . . ?
N2_1 C21_1 C22_1 C19_1 -0.3(11) . . . . ?
C26_1 C21_1 C22_1 C19_1 -176.8(10) . . . . ?
N2_1 C21_1 C22_1 C23_1 178.4(9) . . . . ?
C26_1 C21_1 C22_1 C23_1 1.8(15) . . . . ?
C20_1 C19_1 C22_1 C21_1 1.3(11) . . . . ?
C9_1 C19_1 C22_1 C21_1 -177.8(10) . . . . ?
C20_1 C19_1 C22_1 C23_1 -177.0(11) . . . . ?
C9_1 C19_1 C22_1 C23_1 4(2) . . . . ?
C21_1 C22_1 C23_1 C24_1 -2.8(15) . . . . ?
C19_1 C22_1 C23_1 C24_1 175.4(12) . . . . ?
C22_1 C23_1 C24_1 C25_1 2.1(18) . . . . ?
C23_1 C24_1 C25_1 C26_1 0(2) . . . . ?
C24_1 C25_1 C26_1 C21_1 -0.6(18) . . . . ?
C24_1 C25_1 C26_1 C27_1 179.1(13) . . . . ?
N2_1 C21_1 C26_1 C25_1 -175.8(11) . . . . ?
C22_1 C21_1 C26_1 C25_1 -0.1(16) . . . . ?
N2_1 C21_1 C26_1 C27_1 4.5(18) . . . . ?
C22_1 C21_1 C26_1 C27_1 -179.8(11) . . . . ?
C6_1 C1_1 S1_1 O2_1 -159.2(9) . . . . ?
C2_1 C1_1 S1_1 O2_1 22.6(10) . . . . ?
C6_1 C1_1 S1_1 O1_1 -29.0(10) . . . . ?
C2_1 C1_1 S1_1 O1_1 152.9(8) . . . . ?
C6_1 C1_1 S1_1 N1_1 85.6(9) . . . . ?
C2_1 C1_1 S1_1 N1_1 -92.5(9) . . . . ?
C11_1 C12_1 N1_1 C8_1 -49.4(12) . . . . ?
C11_1 C12_1 N1_1 S1_1 170.7(8) . . . . ?
C9_1 C8_1 N1_1 C12_1 72.3(12) . . . . ?
C9_1 C8_1 N1_1 S1_1 -148.1(9) . . . . ?
O2_1 S1_1 N1_1 C12_1 -37.3(10) . . . . ?
O1_1 S1_1 N1_1 C12_1 -165.5(8) . . . . ?
C1_1 S1_1 N1_1 C12_1 78.9(9) . . . . ?
O2_1 S1_1 N1_1 C8_1 -175.7(8) . . . . ?
O1_1 S1_1 N1_1 C8_1 56.1(10) . . . . ?
C1_1 S1_1 N1_1 C8_1 -59.5(10) . . . . ?
C19_1 C20_1 N2_1 C21_1 1.7(12) . . . . ?
C22_1 C21_1 N2_1 C20_1 -0.9(12) . . . . ?
C26_1 C21_1 N2_1 C20_1 175.4(11) . . . . ?
C11_1 C10_1 N3_1 C18_1 -1.5(13) . . . . ?
C9_1 C10_1 N3_1 C18_1 -179.2(11) . . . . ?
C17_1 C18_1 N3_1 C10_1 -179.9(13) . . . . ?
C13_1 C18_1 N3_1 C10_1 1.8(13) . . . . ?
C6_2 C1_2 C2_2 C3_2 0.6(15) . . . . ?
S1_2 C1_2 C2_2 C3_2 176.7(9) . . . . ?
C1_2 C2_2 C3_2 C4_2 -2.3(17) . . . . ?
C2_2 C3_2 C4_2 C5_2 3.2(19) . . . . ?
C2_2 C3_2 C4_2 C7_2 -179.7(13) . . . . ?
C3_2 C4_2 C5_2 C6_2 -3(2) . . . . ?
C7_2 C4_2 C5_2 C6_2 -179.6(14) . . . . ?
C2_2 C1_2 C6_2 C5_2 0.0(16) . . . . ?
S1_2 C1_2 C6_2 C5_2 -176.1(10) . . . . ?
C4_2 C5_2 C6_2 C1_2 1.0(18) . . . . ?
N1_2 C8_2 C9_2 C16_2 14.5(15) . . . . ?
N1_2 C8_2 C9_2 C10_2 -163.0(11) . . . . ?
C16_2 C9_2 C10_2 C11_2 -179.1(14) . . . . ?
C8_2 C9_2 C10_2 C11_2 -1(2) . . . . ?
C16_2 C9_2 C10_2 C15_2 1.2(14) . . . . ?
C8_2 C9_2 C10_2 C15_2 179.0(12) . . . . ?
C15_2 C10_2 C11_2 C12_2 -2(2) . . . . ?
C9_2 C10_2 C11_2 C12_2 178.6(14) . . . . ?
C10_2 C11_2 C12_2 C13_2 5(2) . . . . ?
C11_2 C12_2 C13_2 C14_2 -5(2) . . . . ?
C12_2 C13_2 C14_2 C15_2 2(2) . . . . ?
C13_2 C14_2 C15_2 N3_2 -179.3(14) . . . . ?
C13_2 C14_2 C15_2 C10_2 1(2) . . . . ?
C11_2 C10_2 C15_2 N3_2 179.0(11) . . . . ?
C9_2 C10_2 C15_2 N3_2 -1.3(14) . . . . ?
C11_2 C10_2 C15_2 C14_2 -1(2) . . . . ?
C9_2 C10_2 C15_2 C14_2 178.8(11) . . . . ?
C10_2 C9_2 C16_2 N3_2 -0.8(13) . . . . ?
C8_2 C9_2 C16_2 N3_2 -178.7(10) . . . . ?
C10_2 C9_2 C16_2 C17_2 177.3(11) . . . . ?
C8_2 C9_2 C16_2 C17_2 -0.7(19) . . . . ?
C9_2 C16_2 C17_2 C19_2 143.6(12) . . . . ?
N3_2 C16_2 C17_2 C19_2 -38.7(16) . . . . ?
C9_2 C16_2 C17_2 C18_2 17.3(17) . . . . ?
N3_2 C16_2 C17_2 C18_2 -164.9(11) . . . . ?
C16_2 C17_2 C18_2 N1_2 -47.4(13) . . . . ?
C19_2 C17_2 C18_2 N1_2 -175.5(10) . . . . ?
C16_2 C17_2 C19_2 C27_2 127.7(11) . . . . ?
C18_2 C17_2 C19_2 C27_2 -108.0(12) . . . . ?
C16_2 C17_2 C19_2 C20_2 -55.3(15) . . . . ?
C18_2 C17_2 C19_2 C20_2 69.0(14) . . . . ?
C27_2 C19_2 C20_2 C21_2 -176.4(11) . . . . ?
C17_2 C19_2 C20_2 C21_2 6.1(18) . . . . ?
C27_2 C19_2 C20_2 C26_2 0.3(11) . . . . ?
C17_2 C19_2 C20_2 C26_2 -177.2(9) . . . . ?
C26_2 C20_2 C21_2 C22_2 2.2(14) . . . . ?
C19_2 C20_2 C21_2 C22_2 178.7(11) . . . . ?
C20_2 C21_2 C22_2 C23_2 -0.2(16) . . . . ?
C21_2 C22_2 C23_2 C24_2 -1.4(18) . . . . ?
C22_2 C23_2 C24_2 C26_2 0.8(17) . . . . ?
C22_2 C23_2 C24_2 C25_2 -179.3(11) . . . . ?
C23_2 C24_2 C26_2 N2_2 -178.3(11) . . . . ?
C25_2 C24_2 C26_2 N2_2 1.9(18) . . . . ?
C23_2 C24_2 C26_2 C20_2 1.3(17) . . . . ?
C25_2 C24_2 C26_2 C20_2 -178.6(11) . . . . ?
C21_2 C20_2 C26_2 C24_2 -2.9(16) . . . . ?
C19_2 C20_2 C26_2 C24_2 179.8(10) . . . . ?
C21_2 C20_2 C26_2 N2_2 176.7(9) . . . . ?
C19_2 C20_2 C26_2 N2_2 -0.6(11) . . . . ?
C20_2 C19_2 C27_2 N2_2 0.1(11) . . . . ?
C17_2 C19_2 C27_2 N2_2 177.7(9) . . . . ?
C6_2 C1_2 S1_2 O1_2 -29.0(10) . . . . ?
C2_2 C1_2 S1_2 O1_2 154.9(8) . . . . ?
C6_2 C1_2 S1_2 O2_2 -158.9(9) . . . . ?
C2_2 C1_2 S1_2 O2_2 25.0(10) . . . . ?
C6_2 C1_2 S1_2 N1_2 85.5(10) . . . . ?
C2_2 C1_2 S1_2 N1_2 -90.6(9) . . . . ?
C9_2 C8_2 N1_2 C18_2 -48.7(13) . . . . ?
C9_2 C8_2 N1_2 S1_2 172.9(8) . . . . ?
C17_2 C18_2 N1_2 C8_2 67.9(13) . . . . ?
C17_2 C18_2 N1_2 S1_2 -152.4(9) . . . . ?
O1_2 S1_2 N1_2 C8_2 -167.5(8) . . . . ?
O2_2 S1_2 N1_2 C8_2 -38.6(10) . . . . ?
C1_2 S1_2 N1_2 C8_2 77.7(9) . . . . ?
O1_2 S1_2 N1_2 C18_2 54.1(10) . . . . ?
O2_2 S1_2 N1_2 C18_2 -177.1(9) . . . . ?
C1_2 S1_2 N1_2 C18_2 -60.7(10) . . . . ?
C24_2 C26_2 N2_2 C27_2 -179.7(10) . . . . ?
C20_2 C26_2 N2_2 C27_2 0.6(11) . . . . ?
C19_2 C27_2 N2_2 C26_2 -0.5(12) . . . . ?
C14_2 C15_2 N3_2 C16_2 -179.2(13) . . . . ?
C10_2 C15_2 N3_2 C16_2 0.8(14) . . . . ?
C9_2 C16_2 N3_2 C15_2 0.0(13) . . . . ?
C17_2 C16_2 N3_2 C15_2 -178.1(12) . . . . ?
C6_3 C1_3 C2_3 C3_3 0.0 . . . . ?
S1_3 C1_3 C2_3 C3_3 -175(3) . . . . ?
C1_3 C2_3 C3_3 C4_3 0.0 . . . . ?
C2_3 C3_3 C4_3 C5_3 0.0 . . . . ?
C2_3 C3_3 C4_3 C7_3 -178(5) . . . . ?
C3_3 C4_3 C5_3 C6_3 0.0 . . . . ?
C7_3 C4_3 C5_3 C6_3 179(5) . . . . ?
C4_3 C5_3 C6_3 C1_3 0.0 . . . . ?
C2_3 C1_3 C6_3 C5_3 0.0 . . . . ?
S1_3 C1_3 C6_3 C5_3 175(3) . . . . ?
N1_3 C8_3 C9_3 C16_3 -24(7) . . . . ?
N1_3 C8_3 C9_3 C10_3 161(5) . . . . ?
C16_3 C9_3 C10_3 C11_3 -175(6) . . . . ?
C8_3 C9_3 C10_3 C11_3 1(11) . . . . ?
C16_3 C9_3 C10_3 C15_3 2(7) . . . . ?
C8_3 C9_3 C10_3 C15_3 178(5) . . . . ?
C15_3 C10_3 C11_3 C12_3 12(8) . . . . ?
C9_3 C10_3 C11_3 C12_3 -172(7) . . . . ?
C10_3 C11_3 C12_3 C13_3 -29(8) . . . . ?
C11_3 C12_3 C13_3 C14_3 32(9) . . . . ?
C12_3 C13_3 C14_3 C15_3 -18(10) . . . . ?
C13_3 C14_3 C15_3 N3_3 -170(6) . . . . ?
C13_3 C14_3 C15_3 C10_3 0(9) . . . . ?
C11_3 C10_3 C15_3 N3_3 175(5) . . . . ?
C9_3 C10_3 C15_3 N3_3 -2(6) . . . . ?
C11_3 C10_3 C15_3 C14_3 3(8) . . . . ?
C9_3 C10_3 C15_3 C14_3 -174(5) . . . . ?
C10_3 C9_3 C16_3 N3_3 -1(7) . . . . ?
C8_3 C9_3 C16_3 N3_3 -177(5) . . . . ?
C10_3 C9_3 C16_3 C17_3 -179(5) . . . . ?
C8_3 C9_3 C16_3 C17_3 5(9) . . . . ?
C9_3 C16_3 C17_3 C19_3 -143(5) . . . . ?
N3_3 C16_3 C17_3 C19_3 39(8) . . . . ?
C9_3 C16_3 C17_3 C18_3 -15(7) . . . . ?
N3_3 C16_3 C17_3 C18_3 168(6) . . . . ?
C16_3 C17_3 C18_3 N1_3 44(5) . . . . ?
C19_3 C17_3 C18_3 N1_3 173(4) . . . . ?
C16_3 C17_3 C19_3 C27_3 -123(5) . . . . ?
C18_3 C17_3 C19_3 C27_3 109(5) . . . . ?
C16_3 C17_3 C19_3 C20_3 54(5) . . . . ?
C18_3 C17_3 C19_3 C20_3 -74(5) . . . . ?
C27_3 C19_3 C20_3 C21_3 179(3) . . . . ?
C17_3 C19_3 C20_3 C21_3 1(4) . . . . ?
C27_3 C19_3 C20_3 C26_3 1(4) . . . . ?
C17_3 C19_3 C20_3 C26_3 -177(4) . . . . ?
C26_3 C20_3 C21_3 C22_3 -4(4) . . . . ?
C19_3 C20_3 C21_3 C22_3 178(3) . . . . ?
C20_3 C21_3 C22_3 C23_3 4(7) . . . . ?
C21_3 C22_3 C23_3 C24_3 -5(8) . . . . ?
C22_3 C23_3 C24_3 C26_3 6(8) . . . . ?
C22_3 C23_3 C24_3 C25_3 178(5) . . . . ?
C23_3 C24_3 C26_3 N2_3 -177(6) . . . . ?
C25_3 C24_3 C26_3 N2_3 12(10) . . . . ?
C23_3 C24_3 C26_3 C20_3 -7(8) . . . . ?
C25_3 C24_3 C26_3 C20_3 -178(5) . . . . ?
C21_3 C20_3 C26_3 C24_3 6(6) . . . . ?
C19_3 C20_3 C26_3 C24_3 -176(5) . . . . ?
C21_3 C20_3 C26_3 N2_3 178(3) . . . . ?
C19_3 C20_3 C26_3 N2_3 -4(4) . . . . ?
C20_3 C19_3 C27_3 N2_3 2(5) . . . . ?
C17_3 C19_3 C27_3 N2_3 -180(4) . . . . ?
C2_3 C1_3 S1_3 O1_3 151(2) . . . . ?
C6_3 C1_3 S1_3 O1_3 -24(3) . . . . ?
C2_3 C1_3 S1_3 O2_3 20(3) . . . . ?
C6_3 C1_3 S1_3 O2_3 -155(2) . . . . ?
C2_3 C1_3 S1_3 N1_3 -89(2) . . . . ?
C6_3 C1_3 S1_3 N1_3 95(2) . . . . ?
C17_3 C18_3 N1_3 C8_3 -67(5) . . . . ?
C17_3 C18_3 N1_3 S1_3 150(4) . . . . ?
C9_3 C8_3 N1_3 C18_3 55(5) . . . . ?
C9_3 C8_3 N1_3 S1_3 -164(4) . . . . ?
O1_3 S1_3 N1_3 C18_3 -178(4) . . . . ?
O2_3 S1_3 N1_3 C18_3 -48(4) . . . . ?
C1_3 S1_3 N1_3 C18_3 64(4) . . . . ?
O1_3 S1_3 N1_3 C8_3 43(5) . . . . ?
O2_3 S1_3 N1_3 C8_3 172(4) . . . . ?
C1_3 S1_3 N1_3 C8_3 -76(4) . . . . ?
C19_3 C27_3 N2_3 C26_3 -5(6) . . . . ?
C24_3 C26_3 N2_3 C27_3 176(6) . . . . ?
C20_3 C26_3 N2_3 C27_3 5(5) . . . . ?
C14_3 C15_3 N3_3 C16_3 173(6) . . . . ?
C10_3 C15_3 N3_3 C16_3 2(7) . . . . ?
C9_3 C16_3 N3_3 C15_3 -1(7) . . . . ?
C17_3 C16_3 N3_3 C15_3 177(6) . . . . ?
C6_4 C1_4 C2_4 C3_4 0.0 . . . . ?
S1_4 C1_4 C2_4 C3_4 174(3) . . . . ?
C1_4 C2_4 C3_4 C4_4 0.0 . . . . ?
C2_4 C3_4 C4_4 C5_4 0.0 . . . . ?
C2_4 C3_4 C4_4 C7_4 -175(4) . . . . ?
C3_4 C4_4 C5_4 C6_4 0.0 . . . . ?
C7_4 C4_4 C5_4 C6_4 175(5) . . . . ?
C4_4 C5_4 C6_4 C1_4 0.0 . . . . ?
C2_4 C1_4 C6_4 C5_4 0.0 . . . . ?
S1_4 C1_4 C6_4 C5_4 -175(3) . . . . ?
N1_4 C8_4 C9_4 C10_4 47(4) . . . . ?
N1_4 C8_4 C9_4 C19_4 174(3) . . . . ?
C8_4 C9_4 C10_4 C11_4 -19(6) . . . . ?
C19_4 C9_4 C10_4 C11_4 -140(5) . . . . ?
C8_4 C9_4 C10_4 N3_4 164(4) . . . . ?
C19_4 C9_4 C10_4 N3_4 43(6) . . . . ?
N3_4 C10_4 C11_4 C13_4 -3(5) . . . . ?
C9_4 C10_4 C11_4 C13_4 179(4) . . . . ?
N3_4 C10_4 C11_4 C12_4 179(4) . . . . ?
C9_4 C10_4 C11_4 C12_4 1(8) . . . . ?
C10_4 C11_4 C12_4 N1_4 -13(6) . . . . ?
C13_4 C11_4 C12_4 N1_4 169(4) . . . . ?
C10_4 C11_4 C13_4 C14_4 -178(5) . . . . ?
C12_4 C11_4 C13_4 C14_4 0(9) . . . . ?
C10_4 C11_4 C13_4 C18_4 -3(6) . . . . ?
C12_4 C11_4 C13_4 C18_4 176(5) . . . . ?
C18_4 C13_4 C14_4 C15_4 -1(8) . . . . ?
C11_4 C13_4 C14_4 C15_4 174(6) . . . . ?
C13_4 C14_4 C15_4 C16_4 11(9) . . . . ?
C14_4 C15_4 C16_4 C17_4 -20(10) . . . . ?
C15_4 C16_4 C17_4 C18_4 18(8) . . . . ?
C16_4 C17_4 C18_4 N3_4 168(5) . . . . ?
C16_4 C17_4 C18_4 C13_4 -9(7) . . . . ?
C14_4 C13_4 C18_4 C17_4 0(8) . . . . ?
C11_4 C13_4 C18_4 C17_4 -176(5) . . . . ?
C14_4 C13_4 C18_4 N3_4 -177(4) . . . . ?
C11_4 C13_4 C18_4 N3_4 7(5) . . . . ?
C8_4 C9_4 C19_4 C20_4 113(3) . . . . ?
C10_4 C9_4 C19_4 C20_4 -127(3) . . . . ?
C8_4 C9_4 C19_4 C22_4 -64(4) . . . . ?
C10_4 C9_4 C19_4 C22_4 56(4) . . . . ?
C22_4 C19_4 C20_4 N2_4 -2(3) . . . . ?
C9_4 C19_4 C20_4 N2_4 -179(3) . . . . ?
N2_4 C21_4 C22_4 C19_4 -2(3) . . . . ?
C26_4 C21_4 C22_4 C19_4 179(2) . . . . ?
N2_4 C21_4 C22_4 C23_4 180(3) . . . . ?
C26_4 C21_4 C22_4 C23_4 1(5) . . . . ?
C20_4 C19_4 C22_4 C21_4 2(3) . . . . ?
C9_4 C19_4 C22_4 C21_4 179(2) . . . . ?
C20_4 C19_4 C22_4 C23_4 179(4) . . . . ?
C9_4 C19_4 C22_4 C23_4 -4(6) . . . . ?
C21_4 C22_4 C23_4 C24_4 2(6) . . . . ?
C19_4 C22_4 C23_4 C24_4 -174(4) . . . . ?
C22_4 C23_4 C24_4 C25_4 -4(6) . . . . ?
C23_4 C24_4 C25_4 C26_4 2(6) . . . . ?
C24_4 C25_4 C26_4 C21_4 2(6) . . . . ?
C24_4 C25_4 C26_4 C27_4 -178(4) . . . . ?
N2_4 C21_4 C26_4 C25_4 178(3) . . . . ?
C22_4 C21_4 C26_4 C25_4 -3(5) . . . . ?
N2_4 C21_4 C26_4 C27_4 -2(5) . . . . ?
C22_4 C21_4 C26_4 C27_4 177(3) . . . . ?
C2_4 C1_4 S1_4 O2_4 153(3) . . . . ?
C6_4 C1_4 S1_4 O2_4 -33(3) . . . . ?
C2_4 C1_4 S1_4 O1_4 27(3) . . . . ?
C6_4 C1_4 S1_4 O1_4 -159(2) . . . . ?
C2_4 C1_4 S1_4 N1_4 -89(2) . . . . ?
C6_4 C1_4 S1_4 N1_4 86(2) . . . . ?
C11_4 C12_4 N1_4 C8_4 46(5) . . . . ?
C11_4 C12_4 N1_4 S1_4 -167(3) . . . . ?
C9_4 C8_4 N1_4 C12_4 -68(5) . . . . ?
C9_4 C8_4 N1_4 S1_4 144(3) . . . . ?
O2_4 S1_4 N1_4 C12_4 32(4) . . . . ?
O1_4 S1_4 N1_4 C12_4 160(4) . . . . ?
C1_4 S1_4 N1_4 C12_4 -83(4) . . . . ?
O2_4 S1_4 N1_4 C8_4 179(3) . . . . ?
O1_4 S1_4 N1_4 C8_4 -53(4) . . . . ?
C1_4 S1_4 N1_4 C8_4 64(4) . . . . ?
C19_4 C20_4 N2_4 C21_4 0(3) . . . . ?
C22_4 C21_4 N2_4 C20_4 1(4) . . . . ?
C26_4 C21_4 N2_4 C20_4 -180(2) . . . . ?
C11_4 C10_4 N3_4 C18_4 7(5) . . . . ?
C9_4 C10_4 N3_4 C18_4 -175(4) . . . . ?
C17_4 C18_4 N3_4 C10_4 174(5) . . . . ?
C13_4 C18_4 N3_4 C10_4 -9(5) . . . . ?
